data_7019742
loop_
_publ_author_name
'Assran, Awatef S.'
'Izarova, Natalya V.'
'Banerjee, Abhishek'
'Rabie, Usama M.'
'Abou-El-Wafa, Moustafa H M'
'Kortz, Ulrich'

_publ_section_title
;
 The antimony(iii)-bridged heteropolyanion sandwich dimers
 [Sb(III)(3)(A-\a-XW(9)O(34))(2)](11-) (X = Si(IV), Ge(IV)) and C-shaped
 double-sandwich [Sb(III)(6)O(2)(PW(6)O(26))(A-\a-PW(9)O(34))(2)](15-).
;
_journal_issue 33
_journal_name_full 'Dalton transactions (Cambridge, England : 2003)'
_journal_page_first 9914
_journal_page_last 9921
_journal_paper_doi 10.1039/c2dt30355h
_journal_volume 41
_journal_year 2012
_chemical_formula_sum 'Ge2 H62 K11 O99 Sb3 W18'
_chemical_formula_weight 5896.33
_chemical_name_systematic
; 
 ? 
;
_space_group_IT_number 2
_symmetry_cell_setting triclinic
_symmetry_space_group_name_Hall '-P 1'
_symmetry_space_group_name_H-M 'P -1'
_atom_sites_solution_primary direct
_atom_sites_solution_secondary difmap
_audit_creation_method SHELXL-97
_cell_angle_alpha 71.040(4)
_cell_angle_beta 80.442(5)
_cell_angle_gamma 84.340(5)
_cell_formula_units_Z 2
_cell_length_a 12.9493(15)
_cell_length_b 15.3563(18)
_cell_length_c 21.409(3)
_cell_measurement_reflns_used 9911
_cell_measurement_temperature 100(2)
_cell_measurement_theta_max 27.38
_cell_measurement_theta_min 2.49
_cell_volume 3965.8(9)
_computing_cell_refinement 'Bruker SAINT'
_computing_data_collection 'Bruker APEX2'
_computing_data_reduction 'Bruker SAINT'
_computing_molecular_graphics 'Bruker SHELXTL'
_computing_publication_material 'Bruker SHELXTL'
_computing_structure_refinement 'SHELXL-97 (Sheldrick, 2008)'
_computing_structure_solution 'SHELXS-97 (Sheldrick, 2008)'
_diffrn_ambient_temperature 100(2)
_diffrn_measured_fraction_theta_full 0.981
_diffrn_measured_fraction_theta_max 0.981
_diffrn_measurement_device_type 'Bruker APEX-II CCD'
_diffrn_measurement_method '\f and \w scans'
_diffrn_radiation_monochromator graphite
_diffrn_radiation_source 'fine-focus sealed tube'
_diffrn_radiation_type MoK\a
_diffrn_radiation_wavelength 0.71073
_diffrn_reflns_av_R_equivalents 0.0832
_diffrn_reflns_av_sigmaI/netI 0.0658
_diffrn_reflns_limit_h_max 14
_diffrn_reflns_limit_h_min -14
_diffrn_reflns_limit_k_max 17
_diffrn_reflns_limit_k_min -17
_diffrn_reflns_limit_l_max 24
_diffrn_reflns_limit_l_min -24
_diffrn_reflns_number 57982
_diffrn_reflns_theta_full 24.11
_diffrn_reflns_theta_max 24.11
_diffrn_reflns_theta_min 3.16
_exptl_absorpt_coefficient_mu 28.454
_exptl_absorpt_correction_T_max 0.2065
_exptl_absorpt_correction_T_min 0.0101
_exptl_absorpt_correction_type multi-scan
_exptl_absorpt_process_details SADABS
_exptl_crystal_colour colourless
_exptl_crystal_density_diffrn 4.938
_exptl_crystal_density_method 'not measured'
_exptl_crystal_description block
_exptl_crystal_F_000 5224
_exptl_crystal_size_max 0.70
_exptl_crystal_size_mid 0.21
_exptl_crystal_size_min 0.08
_refine_diff_density_max 4.758
_refine_diff_density_min -2.457
_refine_diff_density_rms 0.605
_refine_ls_extinction_method none
_refine_ls_goodness_of_fit_ref 1.083
_refine_ls_matrix_type full
_refine_ls_number_parameters 654
_refine_ls_number_reflns 12371
_refine_ls_number_restraints 0
_refine_ls_restrained_S_all 1.083
_refine_ls_R_factor_all 0.0936
_refine_ls_R_factor_gt 0.0730
_refine_ls_shift/su_max 0.000
_refine_ls_shift/su_mean 0.000
_refine_ls_structure_factor_coef Fsqd
_refine_ls_weighting_details 'calc w=1/[\s^2^(Fo^2^)+(0.1180P)^2^+318.2570P] where P=(Fo^2^+2Fc^2^)/3'
_refine_ls_weighting_scheme calc
_refine_ls_wR_factor_gt 0.2079
_refine_ls_wR_factor_ref 0.2266
_reflns_number_gt 9468
_reflns_number_total 12371
_reflns_threshold_expression >2sigma(I)
_cod_data_source_file c2dt30355h.txt
_cod_data_source_block Sb3(GeW9)2
_cod_depositor_comments
;
The following automatic conversions were performed:

'_symmetry_cell_setting' value 'Triclinic' changed to 'triclinic'
according to /home/saulius/struct/CIF-dictionaries/cif_core.dic
dictionary named 'cif_core.dic' version 2.4.1 from 2010-06-29.

Automatic conversion script
Id: cif_fix_values 1891 2012-01-12 08:04:46Z andrius 
;
_cod_original_cell_volume 3965.9(8)
_cod_original_sg_symbol_H-M P-1
_cod_original_formula_sum 'H62 Ge2 K11 O99 Sb3 W18'
_cod_database_code 7019742

loop_
_symmetry_equiv_pos_as_xyz
'x, y, z'
'-x, -y, -z'

loop_
_atom_site_label
_atom_site_type_symbol
_atom_site_fract_x
_atom_site_fract_y
_atom_site_fract_z
_atom_site_U_iso_or_equiv
_atom_site_adp_type
_atom_site_occupancy
_atom_site_symmetry_multiplicity
_atom_site_calc_flag
_atom_site_refinement_flags
Sb1 Sb 1.03138(18) 0.41750(14) 0.25942(12) 0.0371(5) Uani 1 1 d .
Sb2 Sb 1.32001(19) 0.52017(15) 0.15618(12) 0.0408(6) Uani 1 1 d .
Sb3 Sb 1.25797(18) 0.52640(14) 0.34074(12) 0.0366(5) Uani 1 1 d .
Ge1 Ge 1.2943(3) 0.2856(2) 0.29984(17) 0.0333(8) Uani 1 1 d .
Ge2 Ge 1.0932(3) 0.6862(2) 0.21048(18) 0.0347(8) Uani 1 1 d .
W1 W 1.37129(11) 0.08487(9) 0.25266(7) 0.0356(3) Uani 1 1 d .
W2 W 1.52127(11) 0.14676(8) 0.34297(7) 0.0352(3) Uani 1 1 d .
W3 W 1.28654(11) 0.06103(8) 0.41416(7) 0.0353(3) Uani 1 1 d .
W4 W 1.13021(11) 0.23428(9) 0.20237(7) 0.0367(3) Uani 1 1 d .
W5 W 1.39902(11) 0.31692(9) 0.12808(7) 0.0361(3) Uani 1 1 d .
W6 W 1.53125(11) 0.38608(9) 0.22343(7) 0.0361(3) Uani 1 1 d .
W7 W 1.43652(11) 0.34813(8) 0.40449(7) 0.0339(3) Uani 1 1 d .
W8 W 1.19642(11) 0.27829(8) 0.46502(7) 0.0340(3) Uani 1 1 d .
W9 W 1.04356(11) 0.19403(9) 0.36414(7) 0.0353(3) Uani 1 1 d .
W10 W 0.86719(11) 0.59996(9) 0.18427(7) 0.0360(3) Uani 1 1 d .
W11 W 1.10539(11) 0.65582(9) 0.05506(7) 0.0385(3) Uani 1 1 d .
W12 W 1.30539(11) 0.75491(9) 0.07885(7) 0.0394(4) Uani 1 1 d .
W13 W 1.31619(11) 0.75386(9) 0.25246(7) 0.0379(3) Uani 1 1 d .
W14 W 1.10751(11) 0.70589(8) 0.37005(7) 0.0340(3) Uani 1 1 d .
W15 W 0.88553(11) 0.59621(8) 0.33631(7) 0.0339(3) Uani 1 1 d .
W16 W 0.93471(11) 0.84532(9) 0.10653(7) 0.0387(3) Uani 1 1 d .
W17 W 1.13717(11) 0.92468(9) 0.14746(7) 0.0391(4) Uani 1 1 d .
W18 W 0.92333(11) 0.85512(8) 0.26093(7) 0.0345(3) Uani 1 1 d .
O1T O 1.4010(18) 0.0073(15) 0.2068(12) 0.040(5) Uiso 1 1 d .
O0S1 O 0.9013(17) 0.4716(14) 0.2207(11) 0.034(5) Uiso 1 1 d .
O2T O 1.6388(17) 0.1066(15) 0.3654(11) 0.036(5) Uiso 1 1 d .
O3T O 1.2535(19) -0.0383(16) 0.4776(12) 0.043(6) Uiso 1 1 d .
O4T O 1.0849(19) 0.1959(16) 0.1465(12) 0.043(6) Uiso 1 1 d .
O5T O 1.434(2) 0.3033(17) 0.0507(13) 0.047(6) Uiso 1 1 d .
O6T O 1.6609(18) 0.4129(15) 0.2082(12) 0.039(5) Uiso 1 1 d .
O7T O 1.5403(17) 0.3618(14) 0.4405(11) 0.033(5) Uiso 1 1 d .
O8 O 1.1506(18) 0.3911(15) 0.4534(11) 0.037(5) Uiso 1 1 d .
O8T O 1.1516(17) 0.2232(15) 0.5481(11) 0.037(5) Uiso 1 1 d .
O9T O 0.934(2) 0.1335(17) 0.4131(13) 0.048(6) Uiso 1 1 d .
O10T O 0.7618(19) 0.5921(16) 0.1458(13) 0.046(6) Uiso 1 1 d .
O1G1 O 1.3543(17) 0.1732(14) 0.3196(11) 0.034(5) Uiso 1 1 d .
O11T O 1.064(2) 0.6668(17) -0.0222(13) 0.047(6) Uiso 1 1 d .
O11 O 1.182(2) 0.5533(18) 0.0686(14) 0.054(7) Uiso 1 1 d .
O12 O 1.5073(17) 0.0773(14) 0.2851(11) 0.035(5) Uiso 1 1 d .
O1G2 O 0.9963(17) 0.6123(14) 0.2393(11) 0.035(5) Uiso 1 1 d .
O12T O 1.405(2) 0.8192(17) 0.0230(13) 0.049(6) Uiso 1 1 d .
O13 O 1.3216(17) 0.0076(15) 0.3392(11) 0.037(5) Uiso 1 1 d .
O13T O 1.426(2) 0.8074(17) 0.2519(13) 0.047(6) Uiso 1 1 d .
O14 O 1.2401(18) 0.1314(15) 0.2315(12) 0.040(5) Uiso 1 1 d .
O14T O 1.0788(19) 0.7224(16) 0.4460(12) 0.043(6) Uiso 1 1 d .
O15 O 1.4205(16) 0.1975(14) 0.1816(11) 0.031(5) Uiso 1 1 d .
O15T O 0.7823(18) 0.5931(15) 0.4025(12) 0.039(5) Uiso 1 1 d .
O15H O 0.9248(19) 0.4787(16) 0.3525(13) 0.046(6) Uiso 1 1 d .
O16T O 0.8500(19) 0.9050(16) 0.0485(12) 0.045(6) Uiso 1 1 d .
O17T O 1.194(2) 1.0301(17) 0.1119(13) 0.051(6) Uiso 1 1 d .
O18T O 0.8415(19) 0.9184(16) 0.3043(12) 0.042(5) Uiso 1 1 d .
O2G1 O 1.1716(16) 0.2778(14) 0.2853(10) 0.031(5) Uiso 1 1 d .
O2S2 O 1.3748(17) 0.6334(15) 0.0876(11) 0.037(5) Uiso 1 1 d .
O2G2 O 1.1677(18) 0.6689(15) 0.1428(11) 0.037(5) Uiso 1 1 d .
O23 O 1.4353(17) 0.0563(14) 0.4120(11) 0.034(5) Uiso 1 1 d .
O26 O 1.5505(16) 0.2529(14) 0.2720(11) 0.032(5) Uiso 1 1 d .
O27 O 1.4863(17) 0.2285(14) 0.3958(11) 0.035(5) Uiso 1 1 d .
O3G1 O 1.3661(17) 0.3536(14) 0.2259(11) 0.034(5) Uiso 1 1 d .
O3G2 O 1.1725(16) 0.6785(14) 0.2704(11) 0.031(5) Uiso 1 1 d .
O3S3 O 1.3568(17) 0.6304(14) 0.2980(11) 0.033(5) Uiso 1 1 d .
O38 O 1.2649(17) 0.1480(14) 0.4556(11) 0.035(5) Uiso 1 1 d .
O39 O 1.1566(17) 0.0989(14) 0.3825(11) 0.033(5) Uiso 1 1 d .
O4S1 O 1.0489(18) 0.3416(15) 0.1942(12) 0.038(5) Uiso 1 1 d .
O4P1 O 1.2890(17) 0.3286(14) 0.3669(11) 0.034(5) Uiso 1 1 d .
O4G2 O 1.0365(18) 0.7990(15) 0.1873(12) 0.039(5) Uiso 1 1 d .
O4S3 O 1.1913(19) 0.5897(16) 0.4038(12) 0.044(6) Uiso 1 1 d .
O45 O 1.251(2) 0.2929(17) 0.1499(13) 0.046(6) Uiso 1 1 d .
O49 O 1.0378(18) 0.1652(15) 0.2827(12) 0.040(5) Uiso 1 1 d .
O5S2 O 1.3668(18) 0.4459(15) 0.0955(11) 0.038(5) Uiso 1 1 d .
O56 O 1.5320(18) 0.3450(15) 0.1447(12) 0.038(5) Uiso 1 1 d .
O6S2 O 1.4738(18) 0.5026(15) 0.1766(11) 0.037(5) Uiso 1 1 d .
O67 O 1.4885(17) 0.3944(15) 0.3111(11) 0.036(5) Uiso 1 1 d .
O7S3 O 1.3687(19) 0.4642(16) 0.3998(12) 0.042(5) Uiso 1 1 d .
O78 O 1.3378(16) 0.2945(13) 0.4814(10) 0.030(5) Uiso 1 1 d .
O89 O 1.0920(18) 0.2435(15) 0.4202(11) 0.037(5) Uiso 1 1 d .
O9S1 O 0.9654(18) 0.3104(16) 0.3224(12) 0.041(5) Uiso 1 1 d .
O101 O 0.9825(17) 0.6081(14) 0.1166(11) 0.033(5) Uiso 1 1 d .
O105 O 0.7962(18) 0.6010(15) 0.2680(12) 0.039(5) Uiso 1 1 d .
O106 O 0.8639(18) 0.7333(15) 0.1542(12) 0.039(5) Uiso 1 1 d .
O112 O 1.2236(18) 0.7384(15) 0.0175(12) 0.040(5) Uiso 1 1 d .
O116 O 1.0267(17) 0.7802(15) 0.0610(11) 0.037(5) Uiso 1 1 d .
O123 O 1.3450(19) 0.7438(16) 0.1654(12) 0.044(6) Uiso 1 1 d .
O127 O 1.2198(18) 0.8573(15) 0.0903(12) 0.039(5) Uiso 1 1 d .
O134 O 1.2343(18) 0.7698(15) 0.3357(12) 0.039(5) Uiso 1 1 d .
O137 O 1.2258(18) 0.8607(15) 0.2104(11) 0.037(5) Uiso 1 1 d .
O145 O 0.9953(17) 0.6295(14) 0.3709(11) 0.035(5) Uiso 1 1 d .
O148 O 1.0348(15) 0.8079(13) 0.3177(10) 0.027(4) Uiso 1 1 d .
O158 O 0.8702(17) 0.7402(15) 0.2936(11) 0.037(5) Uiso 1 1 d .
O167 O 1.0297(19) 0.9453(16) 0.0888(12) 0.043(6) Uiso 1 1 d .
O168 O 0.8644(19) 0.8901(16) 0.1833(12) 0.045(6) Uiso 1 1 d .
O178 O 1.0317(18) 0.9508(15) 0.2141(12) 0.039(5) Uiso 1 1 d .
K1 K 0.8119(6) 0.9830(5) 0.4093(4) 0.0431(18) Uani 1 1 d .
K2 K 1.0000 0.5000 0.5000 0.046(3) Uani 1 2 d S
K3 K 0.6528(6) 0.4717(5) 0.4938(4) 0.0421(17) Uani 1 1 d .
K4 K 1.3144(6) -0.2128(5) 0.5488(4) 0.0432(18) Uani 1 1 d .
K5 K 1.3170(6) 0.2319(5) 0.6168(4) 0.0420(17) Uani 1 1 d .
K6 K 1.1291(6) 0.9691(5) 0.3121(4) 0.0451(18) Uani 1 1 d .
K7 K 0.5881(7) 0.6307(6) 0.0822(4) 0.053(2) Uani 1 1 d .
K8 K 1.8352(8) 0.4144(7) 0.1158(5) 0.065(3) Uani 1 1 d .
K9 K 1.0322(10) 0.1415(8) 0.0594(6) 0.053(3) Uani 0.75 1 d P
K10 K 0.7377(11) 1.0631(8) 0.2033(6) 0.058(3) Uani 0.75 1 d P
K11 K 1.3715(16) 1.1263(13) 0.0653(11) 0.065(5) Uani 0.50 1 d P
K12 K 0.6566(14) 0.9883(14) 0.0269(11) 0.072(6) Uani 0.50 1 d P
K13 K 1.5710(18) 0.6103(19) 0.2931(16) 0.038(7) Uani 0.25 1 d P
O1W O 1.1979(18) 0.6489(15) 0.5453(12) 0.039(5) Uiso 1 1 d .
O2W O 1.382(2) 0.7758(18) 0.4213(14) 0.056(7) Uiso 1 1 d .
O3W O 1.0178(19) 0.9144(16) 0.4383(12) 0.042(6) Uiso 1 1 d .
O4W O 1.473(2) 0.3781(17) 0.5773(13) 0.047(6) Uiso 1 1 d .
O5W O 0.7609(19) 0.2867(16) 0.3217(13) 0.046(6) Uiso 1 1 d .
O6W O 1.344(2) 0.5228(18) -0.0447(14) 0.056(7) Uiso 1 1 d .
O7W O 1.724(2) 0.2459(19) 0.1255(15) 0.060(7) Uiso 1 1 d .
O8W O 0.841(3) 1.087(3) 0.052(2) 0.067(11) Uiso 0.75 1 d P
O9W O 1.221(3) 1.258(3) -0.002(2) 0.060(10) Uiso 0.75 1 d P
O10W O 0.872(3) 0.575(3) -0.007(2) 0.066(10) Uiso 0.75 1 d P
O11W O 0.839(3) 0.135(2) 0.2745(19) 0.056(9) Uiso 0.75 1 d P
O12W O 1.533(3) 0.881(2) 0.3224(19) 0.057(9) Uiso 0.75 1 d P
O13W O 1.491(4) -0.075(4) 0.122(3) 0.053(13) Uiso 0.50 1 d P
O14W O 1.423(3) 0.107(2) 0.5509(19) 0.057(9) Uiso 0.75 1 d P
O15W O 1.619(4) -0.035(3) 0.160(2) 0.042(11) Uiso 0.50 1 d P

loop_
_atom_site_aniso_label
_atom_site_aniso_U_11
_atom_site_aniso_U_22
_atom_site_aniso_U_33
_atom_site_aniso_U_23
_atom_site_aniso_U_13
_atom_site_aniso_U_12
Sb1 0.0386(13) 0.0317(11) 0.0369(13) -0.0050(10) -0.0062(10) -0.0020(9)
Sb2 0.0442(14) 0.0315(11) 0.0380(14) -0.0038(10) 0.0022(10) 0.0009(10)
Sb3 0.0398(13) 0.0293(10) 0.0382(13) -0.0063(9) -0.0087(10) 0.0001(9)
Ge1 0.0362(19) 0.0280(16) 0.034(2) -0.0069(14) -0.0058(15) -0.0016(14)
Ge2 0.039(2) 0.0264(16) 0.034(2) -0.0038(14) -0.0050(15) 0.0000(14)
W1 0.0386(8) 0.0300(6) 0.0363(8) -0.0086(6) -0.0058(6) 0.0012(5)
W2 0.0372(8) 0.0269(6) 0.0379(8) -0.0055(6) -0.0059(6) -0.0004(5)
W3 0.0394(8) 0.0265(6) 0.0360(8) -0.0053(6) -0.0038(6) -0.0016(5)
W4 0.0370(8) 0.0326(7) 0.0395(8) -0.0097(6) -0.0067(6) 0.0006(6)
W5 0.0383(8) 0.0333(7) 0.0326(8) -0.0063(6) -0.0034(6) 0.0015(6)
W6 0.0374(8) 0.0297(6) 0.0364(8) -0.0049(6) -0.0031(6) -0.0014(5)
W7 0.0370(8) 0.0279(6) 0.0340(8) -0.0059(6) -0.0059(6) -0.0005(5)
W8 0.0376(8) 0.0273(6) 0.0331(8) -0.0051(5) -0.0035(6) -0.0006(5)
W9 0.0363(8) 0.0282(6) 0.0379(8) -0.0060(6) -0.0041(6) -0.0024(5)
W10 0.0376(8) 0.0346(7) 0.0327(8) -0.0066(6) -0.0062(6) 0.0008(6)
W11 0.0418(8) 0.0343(7) 0.0329(8) -0.0045(6) -0.0032(6) 0.0044(6)
W12 0.0403(8) 0.0305(7) 0.0373(8) -0.0015(6) 0.0017(6) 0.0013(6)
W13 0.0370(8) 0.0294(7) 0.0429(9) -0.0073(6) -0.0013(6) -0.0029(6)
W14 0.0364(8) 0.0273(6) 0.0342(8) -0.0045(5) -0.0047(6) -0.0008(5)
W15 0.0375(8) 0.0281(6) 0.0320(8) -0.0048(5) -0.0032(6) -0.0015(5)
W16 0.0415(8) 0.0339(7) 0.0325(8) -0.0026(6) -0.0027(6) 0.0050(6)
W17 0.0393(8) 0.0275(6) 0.0415(9) -0.0027(6) 0.0024(6) -0.0009(6)
W18 0.0370(8) 0.0273(6) 0.0332(8) -0.0031(5) -0.0019(6) -0.0006(5)
K1 0.045(5) 0.038(4) 0.047(5) -0.013(3) -0.011(4) 0.004(3)
K2 0.046(7) 0.034(5) 0.044(7) 0.001(5) 0.006(5) 0.003(5)
K3 0.039(4) 0.041(4) 0.042(5) -0.010(3) 0.002(3) -0.006(3)
K4 0.053(5) 0.033(4) 0.042(5) -0.009(3) -0.010(4) 0.000(3)
K5 0.049(5) 0.034(4) 0.040(5) -0.007(3) -0.006(3) 0.000(3)
K6 0.046(5) 0.039(4) 0.046(5) -0.006(3) -0.005(4) -0.007(3)
K7 0.039(5) 0.064(5) 0.044(5) -0.001(4) -0.003(4) -0.009(4)
K8 0.068(6) 0.074(6) 0.062(6) -0.035(5) 0.000(5) -0.012(5)
K9 0.074(8) 0.048(6) 0.033(6) -0.007(5) -0.017(5) 0.014(6)
K10 0.070(8) 0.048(6) 0.052(8) 0.000(5) -0.030(6) 0.002(6)
K11 0.064(12) 0.052(10) 0.077(14) -0.006(9) -0.026(10) -0.017(9)
K12 0.034(10) 0.067(12) 0.086(15) 0.006(11) 0.007(9) 0.012(8)
K13 0.004(12) 0.042(15) 0.051(19) 0.005(13) -0.004(11) 0.001(10)

loop_
_atom_type_symbol
_atom_type_description
_atom_type_scat_dispersion_real
_atom_type_scat_dispersion_imag
_atom_type_scat_source
H H 0.0000 0.0000 'International Tables Vol C Tables 4.2.6.8 and 6.1.1.4'
O O 0.0106 0.0060 'International Tables Vol C Tables 4.2.6.8 and 6.1.1.4'
K K 0.2009 0.2494 'International Tables Vol C Tables 4.2.6.8 and 6.1.1.4'
Ge Ge 0.1547 1.8001 'International Tables Vol C Tables 4.2.6.8 and 6.1.1.4'
Sb Sb -0.5866 1.5461 'International Tables Vol C Tables 4.2.6.8 and 6.1.1.4'
W W -0.8490 6.8722 'International Tables Vol C Tables 4.2.6.8 and 6.1.1.4'

loop_
_geom_angle_atom_site_label_1
_geom_angle_atom_site_label_2
_geom_angle_atom_site_label_3
_geom_angle
_geom_angle_site_symmetry_1
_geom_angle_site_symmetry_3
O9S1 Sb1 O0S1 94.4(9) . .
O9S1 Sb1 O4S1 84.4(9) . .
O0S1 Sb1 O4S1 85.6(9) . .
O5S2 Sb2 O2S2 91.6(9) . .
O5S2 Sb2 O6S2 86.3(9) . .
O2S2 Sb2 O6S2 82.1(9) . .
O5S2 Sb2 K7 83.3(7) . 1_655
O2S2 Sb2 K7 41.9(7) . 1_655
O6S2 Sb2 K7 40.8(6) . 1_655
O4S3 Sb3 O3S3 89.6(9) . .
O4S3 Sb3 O7S3 91.7(10) . .
O3S3 Sb3 O7S3 86.5(9) . .
O4S3 Sb3 K3 51.0(7) . 2_766
O3S3 Sb3 K3 83.6(6) . 2_766
O7S3 Sb3 K3 40.9(6) . 2_766
O2G1 Ge1 O4P1 110.0(10) . .
O2G1 Ge1 O3G1 108.8(10) . .
O4P1 Ge1 O3G1 113.1(10) . .
O2G1 Ge1 O1G1 107.3(10) . .
O4P1 Ge1 O1G1 109.9(10) . .
O3G1 Ge1 O1G1 107.5(10) . .
O1G2 Ge2 O2G2 110.6(11) . .
O1G2 Ge2 O3G2 112.6(11) . .
O2G2 Ge2 O3G2 109.3(11) . .
O1G2 Ge2 O4G2 108.3(11) . .
O2G2 Ge2 O4G2 108.5(11) . .
O3G2 Ge2 O4G2 107.3(10) . .
O1T W1 O14 101.3(10) . .
O1T W1 O13 102.8(10) . .
O14 W1 O13 95.1(10) . .
O1T W1 O15 98.2(10) . .
O14 W1 O15 84.1(10) . .
O13 W1 O15 158.6(9) . .
O1T W1 O12 99.2(10) . .
O14 W1 O12 158.5(9) . .
O13 W1 O12 86.6(9) . .
O15 W1 O12 86.5(9) . .
O1T W1 O1G1 171.1(9) . .
O14 W1 O1G1 87.3(9) . .
O13 W1 O1G1 74.0(8) . .
O15 W1 O1G1 84.6(8) . .
O12 W1 O1G1 72.5(8) . .
O1T W1 K6 84.2(8) . 1_545
O14 W1 K6 53.0(7) . 1_545
O13 W1 K6 50.7(7) . 1_545
O15 W1 K6 136.4(6) . 1_545
O12 W1 K6 136.4(7) . 1_545
O1G1 W1 K6 99.5(6) . 1_545
O1T W1 K11 50.5(8) . 1_545
O14 W1 K11 71.4(8) . 1_545
O13 W1 K11 143.7(7) . 1_545
O15 W1 K11 56.0(6) . 1_545
O12 W1 K11 118.4(7) . 1_545
O1G1 W1 K11 136.0(6) . 1_545
K6 W1 K11 97.4(3) 1_545 1_545
O2T W2 O26 103.7(10) . .
O2T W2 O12 100.9(10) . .
O26 W2 O12 92.5(9) . .
O2T W2 O27 98.7(10) . .
O26 W2 O27 85.2(9) . .
O12 W2 O27 160.2(9) . .
O2T W2 O23 98.8(10) . .
O26 W2 O23 157.3(9) . .
O12 W2 O23 86.5(9) . .
O27 W2 O23 88.1(9) . .
O2T W2 O1G1 169.3(9) . .
O26 W2 O1G1 85.6(8) . .
O12 W2 O1G1 73.1(8) . .
O27 W2 O1G1 87.2(8) . .
O23 W2 O1G1 72.3(8) . .
O2T W2 K4 48.8(7) . 2_856
O26 W2 K4 92.8(6) . 2_856
O12 W2 K4 149.5(7) . 2_856
O27 W2 K4 50.2(7) . 2_856
O23 W2 K4 99.5(6) . 2_856
O1G1 W2 K4 137.3(5) . 2_856
O3T W3 O38 103.1(10) . .
O3T W3 O39 100.6(10) . .
O38 W3 O39 88.9(9) . .
O3T W3 O23 101.1(10) . .
O38 W3 O23 93.0(9) . .
O39 W3 O23 157.1(9) . .
O3T W3 O13 98.5(10) . .
O38 W3 O13 158.3(10) . .
O39 W3 O13 85.7(9) . .
O23 W3 O13 84.2(9) . .
O3T W3 O1G1 167.8(9) . .
O38 W3 O1G1 87.7(9) . .
O39 W3 O1G1 85.1(9) . .
O23 W3 O1G1 72.2(8) . .
O13 W3 O1G1 71.0(8) . .
O3T W3 K1 47.8(8) . 2_766
O38 W3 K1 55.4(7) . 2_766
O39 W3 K1 96.9(7) . 2_766
O23 W3 K1 102.9(7) . 2_766
O13 W3 K1 146.1(7) . 2_766
O1G1 W3 K1 142.8(5) . 2_766
O3T W3 K6 85.0(8) . 1_545
O38 W3 K6 136.1(7) . 1_545
O39 W3 K6 47.3(6) . 1_545
O23 W3 K6 128.2(6) . 1_545
O13 W3 K6 44.3(7) . 1_545
O1G1 W3 K6 91.2(5) . 1_545
K1 W3 K6 117.29(18) 2_766 1_545
O4T W4 O4S1 100.3(10) . .
O4T W4 O45 100.5(11) . .
O4S1 W4 O45 95.1(10) . .
O4T W4 O49 97.6(11) . .
O4S1 W4 O49 92.5(10) . .
O45 W4 O49 158.7(10) . .
O4T W4 O14 98.1(10) . .
O4S1 W4 O14 161.5(9) . .
O45 W4 O14 80.3(10) . .
O49 W4 O14 86.2(9) . .
O4T W4 O2G1 172.6(10) . .
O4S1 W4 O2G1 78.4(9) . .
O45 W4 O2G1 86.8(9) . .
O49 W4 O2G1 75.2(8) . .
O14 W4 O2G1 83.4(8) . .
O4T W4 K6 83.7(8) . 1_545
O4S1 W4 K6 139.8(7) . 1_545
O45 W4 K6 123.7(7) . 1_545
O49 W4 K6 47.6(6) . 1_545
O14 W4 K6 43.9(7) . 1_545
O2G1 W4 K6 92.6(5) . 1_545
O5T W5 O15 100.2(10) . .
O5T W5 O5S2 95.3(11) . .
O15 W5 O5S2 164.5(9) . .
O5T W5 O56 100.9(11) . .
O15 W5 O56 88.5(9) . .
O5S2 W5 O56 88.3(9) . .
O5T W5 O45 104.0(11) . .
O15 W5 O45 85.9(10) . .
O5S2 W5 O45 90.7(10) . .
O56 W5 O45 155.1(10) . .
O5T W5 O3G1 171.9(10) . .
O15 W5 O3G1 85.7(8) . .
O5S2 W5 O3G1 78.8(8) . .
O56 W5 O3G1 73.5(9) . .
O45 W5 O3G1 81.9(9) . .
O5T W5 K11 47.9(9) . 1_545
O15 W5 K11 60.8(7) . 1_545
O5S2 W5 K11 132.7(7) . 1_545
O56 W5 K11 122.5(7) . 1_545
O45 W5 K11 75.1(8) . 1_545
O3G1 W5 K11 140.1(6) . 1_545
O6T W6 O6S2 98.5(10) . .
O6T W6 O67 102.3(10) . .
O6S2 W6 O67 96.9(9) . .
O6T W6 O56 97.2(10) . .
O6S2 W6 O56 89.5(9) . .
O67 W6 O56 158.3(9) . .
O6T W6 O26 97.7(10) . .
O6S2 W6 O26 163.3(9) . .
O67 W6 O26 83.2(9) . .
O56 W6 O26 84.7(9) . .
O6T W6 O3G1 170.8(9) . .
O6S2 W6 O3G1 78.4(9) . .
O67 W6 O3G1 86.7(9) . .
O56 W6 O3G1 74.2(9) . .
O26 W6 O3G1 85.0(8) . .
O6T W6 K7 66.8(8) . 1_655
O6S2 W6 K7 33.8(7) . 1_655
O67 W6 K7 114.0(7) . 1_655
O56 W6 K7 82.5(7) . 1_655
O26 W6 K7 158.3(6) . 1_655
O3G1 W6 K7 108.1(6) . 1_655
O7T W7 O7S3 96.4(10) . .
O7T W7 O78 101.3(10) . .
O7S3 W7 O78 88.4(9) . .
O7T W7 O67 102.3(10) . .
O7S3 W7 O67 89.5(10) . .
O78 W7 O67 156.4(9) . .
O7T W7 O27 95.6(9) . .
O7S3 W7 O27 167.6(10) . .
O78 W7 O27 92.4(9) . .
O67 W7 O27 84.8(9) . .
O7T W7 O4P1 174.2(9) . .
O7S3 W7 O4P1 81.9(9) . .
O78 W7 O4P1 73.2(8) . .
O67 W7 O4P1 83.3(9) . .
O27 W7 O4P1 86.5(8) . .
O7T W7 K4 44.0(7) . 2_856
O7S3 W7 K4 140.1(7) . 2_856
O78 W7 K4 101.8(6) . 2_856
O67 W7 K4 94.8(7) . 2_856
O27 W7 K4 51.6(7) . 2_856
O4P1 W7 K4 138.0(5) . 2_856
O7T W7 K3 71.2(7) . 2_766
O7S3 W7 K3 35.8(7) . 2_766
O78 W7 K3 69.8(6) . 2_766
O67 W7 K3 118.9(6) . 2_766
O27 W7 K3 154.4(7) . 2_766
O4P1 W7 K3 104.8(5) . 2_766
K4 W7 K3 112.51(17) 2_856 2_766
O8 W8 O8T 103.5(10) . .
O8 W8 O78 96.3(9) . .
O8T W8 O78 94.4(10) . .
O8 W8 O89 97.2(10) . .
O8T W8 O89 101.4(10) . .
O78 W8 O89 156.1(9) . .
O8 W8 O38 167.1(10) . .
O8T W8 O38 89.4(9) . .
O78 W8 O38 83.8(8) . .
O89 W8 O38 78.6(8) . .
O8 W8 O4P1 86.6(9) . .
O8T W8 O4P1 165.8(9) . .
O78 W8 O4P1 74.3(8) . .
O89 W8 O4P1 87.0(9) . .
O38 W8 O4P1 81.0(8) . .
O8 W8 K5 100.6(7) . .
O8T W8 K5 48.2(7) . .
O78 W8 K5 46.4(6) . .
O89 W8 K5 147.7(7) . .
O38 W8 K5 89.0(6) . .
O4P1 W8 K5 120.6(6) . .
O8 W8 K1 145.7(8) . 2_766
O8T W8 K1 42.8(7) . 2_766
O78 W8 K1 92.9(6) . 2_766
O89 W8 K1 86.8(7) . 2_766
O38 W8 K1 46.9(6) . 2_766
O4P1 W8 K1 127.7(5) . 2_766
K5 W8 K1 63.54(16) . 2_766
O9T W9 O89 104.0(11) . .
O9T W9 O49 97.8(11) . .
O89 W9 O49 158.2(10) . .
O9T W9 O39 101.5(10) . .
O89 W9 O39 87.5(9) . .
O49 W9 O39 87.9(9) . .
O9T W9 O9S1 96.7(11) . .
O89 W9 O9S1 92.1(10) . .
O49 W9 O9S1 85.7(9) . .
O39 W9 O9S1 161.3(10) . .
O9T W9 O2G1 170.5(10) . .
O89 W9 O2G1 84.1(9) . .
O49 W9 O2G1 74.2(8) . .
O39 W9 O2G1 83.7(8) . .
O9S1 W9 O2G1 77.7(9) . .
O9T W9 K6 86.2(8) . 1_545
O89 W9 K6 132.6(7) . 1_545
O49 W9 K6 47.9(7) . 1_545
O39 W9 K6 45.3(6) . 1_545
O9S1 W9 K6 133.2(7) . 1_545
O2G1 W9 K6 92.1(5) . 1_545
O10T W10 O105 100.1(11) . .
O10T W10 O101 103.2(10) . .
O105 W10 O101 156.6(9) . .
O10T W10 O0S1 98.5(10) . .
O105 W10 O0S1 89.9(9) . .
O101 W10 O0S1 89.3(9) . .
O10T W10 O106 95.2(10) . .
O105 W10 O106 89.9(10) . .
O101 W10 O106 85.4(9) . .
O0S1 W10 O106 166.2(9) . .
O10T W10 O1G2 176.3(10) . .
O105 W10 O1G2 76.4(9) . .
O101 W10 O1G2 80.3(9) . .
O0S1 W10 O1G2 82.4(8) . .
O106 W10 O1G2 84.1(9) . .
O10T W10 K8 54.6(8) . 1_455
O105 W10 K8 121.4(7) . 1_455
O101 W10 K8 75.5(6) . 1_455
O0S1 W10 K8 52.3(7) . 1_455
O106 W10 K8 137.6(7) . 1_455
O1G2 W10 K8 127.9(6) . 1_455
O11 W11 O11T 101.5(12) . .
O11 W11 O101 98.2(11) . .
O11T W11 O101 101.1(10) . .
O11 W11 O112 95.8(11) . .
O11T W11 O112 96.4(11) . .
O101 W11 O112 154.9(9) . .
O11 W11 O116 165.2(11) . .
O11T W11 O116 93.3(10) . .
O101 W11 O116 80.1(9) . .
O112 W11 O116 81.1(9) . .
O11 W11 O2G2 85.0(10) . .
O11T W11 O2G2 169.2(10) . .
O101 W11 O2G2 86.4(9) . .
O112 W11 O2G2 74.2(9) . .
O116 W11 O2G2 80.2(8) . .
O11 W11 K9 150.7(9) . 2_765
O11T W11 K9 50.8(8) . 2_765
O101 W11 K9 96.8(7) . 2_765
O112 W11 K9 80.5(7) . 2_765
O116 W11 K9 43.3(6) . 2_765
O2G2 W11 K9 121.0(6) . 2_765
O11 W11 K8 70.5(9) . 2_865
O11T W11 K8 33.6(8) . 2_865
O101 W11 K8 117.3(6) . 2_865
O112 W11 K8 87.0(7) . 2_865
O116 W11 K8 123.5(6) . 2_865
O2G2 W11 K8 147.5(6) . 2_865
K9 W11 K8 80.3(2) 2_765 2_865
O12T W12 O127 95.8(11) . .
O12T W12 O112 99.9(11) . .
O127 W12 O112 92.8(10) . .
O12T W12 O2S2 96.9(11) . .
O127 W12 O2S2 166.2(10) . .
O112 W12 O2S2 90.0(9) . .
O12T W12 O123 102.5(11) . .
O127 W12 O123 84.9(10) . .
O112 W12 O123 157.5(10) . .
O2S2 W12 O123 87.4(9) . .
O12T W12 O2G2 173.9(10) . .
O127 W12 O2G2 85.1(9) . .
O112 W12 O2G2 74.0(9) . .
O2S2 W12 O2G2 82.7(9) . .
O123 W12 O2G2 83.5(9) . .
O12T W12 K12 43.2(8) . 2_775
O127 W12 K12 53.9(8) . 2_775
O112 W12 K12 91.3(8) . 2_775
O2S2 W12 K12 139.6(7) . 2_775
O123 W12 K12 105.0(8) . 2_775
O2G2 W12 K12 136.1(6) . 2_775
O12T W12 K7 65.0(8) . 1_655
O127 W12 K7 146.5(7) . 1_655
O112 W12 K7 116.6(7) . 1_655
O2S2 W12 K7 39.3(7) . 1_655
O123 W12 K7 73.8(7) . 1_655
O2G2 W12 K7 116.9(6) . 1_655
K12 W12 K7 106.7(3) 2_775 1_655
O13T W13 O123 99.0(11) . .
O13T W13 O3S3 99.8(10) . .
O123 W13 O3S3 96.6(9) . .
O13T W13 O137 100.7(10) . .
O123 W13 O137 83.5(10) . .
O3S3 W13 O137 159.3(9) . .
O13T W13 O134 98.1(11) . .
O123 W13 O134 159.5(10) . .
O3S3 W13 O134 91.6(9) . .
O137 W13 O134 82.3(9) . .
O13T W13 O3G2 170.9(10) . .
O123 W13 O3G2 89.5(9) . .
O3S3 W13 O3G2 76.0(8) . .
O137 W13 O3G2 83.2(8) . .
O134 W13 O3G2 74.2(8) . .
O13T W13 K13 60.2(9) . .
O123 W13 K13 88.9(9) . .
O3S3 W13 K13 42.1(8) . .
O137 W13 K13 158.1(8) . .
O134 W13 K13 109.5(8) . .
O3G2 W13 K13 117.4(7) . .
O14T W14 O148 101.0(10) . .
O14T W14 O134 100.7(11) . .
O148 W14 O134 89.1(9) . .
O14T W14 O145 102.7(10) . .
O148 W14 O145 88.5(9) . .
O134 W14 O145 156.4(9) . .
O14T W14 O4S3 93.8(11) . .
O148 W14 O4S3 165.2(9) . .
O134 W14 O4S3 89.4(10) . .
O145 W14 O4S3 87.0(9) . .
O14T W14 O3G2 171.3(10) . .
O148 W14 O3G2 85.3(8) . .
O134 W14 O3G2 73.1(8) . .
O145 W14 O3G2 83.4(8) . .
O4S3 W14 O3G2 80.2(9) . .
O14T W14 K2 68.1(8) . .
O148 W14 K2 128.5(6) . .
O134 W14 K2 141.6(7) . .
O145 W14 K2 49.7(7) . .
O4S3 W14 K2 56.5(7) . .
O3G2 W14 K2 112.7(5) . .
O14T W14 K6 81.7(8) . .
O148 W14 K6 44.3(6) . .
O134 W14 K6 54.3(7) . .
O145 W14 K6 131.7(6) . .
O4S3 W14 K6 141.2(7) . .
O3G2 W14 K6 99.0(5) . .
K2 W14 K6 147.33(13) . .
O15H W15 O15T 102.2(11) . .
O15H W15 O145 96.9(10) . .
O15T W15 O145 99.6(10) . .
O15H W15 O105 95.6(10) . .
O15T W15 O105 96.9(10) . .
O145 W15 O105 156.6(10) . .
O15H W15 O158 164.1(10) . .
O15T W15 O158 93.7(9) . .
O145 W15 O158 81.2(9) . .
O105 W15 O158 81.4(9) . .
O15H W15 O1G2 83.2(10) . .
O15T W15 O1G2 169.8(9) . .
O145 W15 O1G2 88.2(9) . .
O105 W15 O1G2 73.8(9) . .
O158 W15 O1G2 81.0(8) . .
O15H W15 K5 145.6(8) . 2_766
O15T W15 K5 44.0(7) . 2_766
O145 W15 K5 95.5(6) . 2_766
O105 W15 K5 85.0(6) . 2_766
O158 W15 K5 50.0(6) . 2_766
O1G2 W15 K5 129.2(5) . 2_766
O15H W15 K2 68.6(8) . .
O15T W15 K2 72.1(7) . .
O145 W15 K2 45.6(7) . .
O105 W15 K2 157.4(7) . .
O158 W15 K2 118.2(6) . .
O1G2 W15 K2 118.1(5) . .
K5 W15 K2 98.99(12) 2_766 .
O16T W16 O116 103.4(10) . .
O16T W16 O106 102.5(10) . .
O116 W16 O106 88.6(10) . .
O16T W16 O167 97.3(11) . .
O116 W16 O167 94.4(10) . .
O106 W16 O167 158.6(10) . .
O16T W16 O168 97.5(10) . .
O116 W16 O168 159.0(10) . .
O106 W16 O168 85.2(10) . .
O167 W16 O168 84.5(10) . .
O16T W16 O4G2 166.7(9) . .
O116 W16 O4G2 87.6(9) . .
O106 W16 O4G2 85.0(9) . .
O167 W16 O4G2 74.1(9) . .
O168 W16 O4G2 71.9(9) . .
O16T W16 K9 54.1(8) . 2_765
O116 W16 K9 50.1(7) . 2_765
O106 W16 K9 105.6(7) . 2_765
O167 W16 K9 92.3(7) . 2_765
O168 W16 K9 150.9(7) . 2_765
O4G2 W16 K9 134.9(6) . 2_765
O17T W17 O137 102.3(11) . .
O17T W17 O178 100.9(11) . .
O137 W17 O178 92.8(10) . .
O17T W17 O167 97.9(11) . .
O137 W17 O167 159.0(9) . .
O178 W17 O167 88.9(10) . .
O17T W17 O127 99.1(11) . .
O137 W17 O127 85.1(9) . .
O178 W17 O127 159.9(9) . .
O167 W17 O127 86.2(9) . .
O17T W17 O4G2 169.9(10) . .
O137 W17 O4G2 87.2(9) . .
O178 W17 O4G2 74.8(9) . .
O167 W17 O4G2 73.0(9) . .
O127 W17 O4G2 85.1(9) . .
O17T W17 K9 49.1(9) . 1_565
O137 W17 K9 145.8(7) . 1_565
O178 W17 K9 78.0(7) . 1_565
O167 W17 K9 54.8(7) . 1_565
O127 W17 K9 114.3(7) . 1_565
O4G2 W17 K9 120.8(6) . 1_565
O17T W17 K6 85.6(9) . .
O137 W17 K6 57.0(7) . .
O178 W17 K6 43.1(7) . .
O167 W17 K6 131.0(7) . .
O127 W17 K6 141.8(7) . .
O4G2 W17 K6 96.9(6) . .
K9 W17 K6 97.5(2) 1_565 .
O17T W17 K12 51.9(9) . 2_775
O137 W17 K12 102.9(8) . 2_775
O178 W17 K12 150.8(7) . 2_775
O167 W17 K12 85.2(8) . 2_775
O127 W17 K12 48.1(7) . 2_775
O4G2 W17 K12 129.8(7) . 2_775
K9 W17 K12 75.2(3) 1_565 2_775
K6 W17 K12 130.0(4) . 2_775
O18T W18 O158 103.9(11) . .
O18T W18 O168 99.6(11) . .
O158 W18 O168 95.3(10) . .
O18T W18 O148 102.2(10) . .
O158 W18 O148 88.4(9) . .
O168 W18 O148 156.4(10) . .
O18T W18 O178 98.0(10) . .
O158 W18 O178 156.9(9) . .
O168 W18 O178 88.2(10) . .
O148 W18 O178 79.8(9) . .
O18T W18 O4G2 168.6(10) . .
O158 W18 O4G2 86.3(9) . .
O168 W18 O4G2 73.9(9) . .
O148 W18 O4G2 83.0(8) . .
O178 W18 O4G2 72.7(8) . .
O18T W18 K5 54.7(8) . 2_766
O158 W18 K5 49.3(7) . 2_766
O168 W18 K5 98.7(8) . 2_766
O148 W18 K5 101.3(6) . 2_766
O178 W18 K5 152.6(6) . 2_766
O4G2 W18 K5 134.7(6) . 2_766
O18T W18 K10 48.3(8) . .
O158 W18 K10 118.8(7) . .
O168 W18 K10 54.0(7) . .
O148 W18 K10 141.9(6) . .
O178 W18 K10 81.6(7) . .
O4G2 W18 K10 122.2(6) . .
K5 W18 K10 81.3(2) 2_766 .
O18T W18 K6 80.7(8) . .
O158 W18 K6 133.3(7) . .
O168 W18 K6 130.3(8) . .
O148 W18 K6 46.2(6) . .
O178 W18 K6 43.5(7) . .
O4G2 W18 K6 96.2(6) . .
K5 W18 K6 119.46(18) 2_766 .
K10 W18 K6 99.1(2) . .
W1 O1T K11 103.2(10) . 1_545
W10 O0S1 Sb1 125.5(11) . .
W10 O0S1 K8 96.9(8) . 1_455
Sb1 O0S1 K8 121.2(9) . 1_455
W2 O2T K1 161.6(11) . 1_645
W2 O2T K4 106.3(9) . 2_856
K1 O2T K4 87.4(6) 1_645 2_856
W3 O3T K4 147.4(13) . .
W3 O3T K1 105.2(10) . 2_766
K4 O3T K1 94.1(8) . 2_766
W4 O4T K9 175.6(14) . .
W5 O5T K7 146.6(13) . 2_765
W5 O5T K11 105.2(12) . 1_545
K7 O5T K11 93.3(9) 2_765 1_545
W6 O6T K8 139.7(12) . .
W7 O7T K4 110.7(9) . 2_856
W7 O7T K3 150.8(10) . 1_655
K4 O7T K3 98.4(7) 2_856 1_655
W8 O8 K2 143.7(12) . .
W8 O8T K5 104.6(10) . .
W8 O8T K1 114.3(10) . 2_766
K5 O8T K1 88.4(6) . 2_766
W9 O9T K1 136.1(12) . 1_545
W9 O9T K4 129.8(11) . 2_756
K1 O9T K4 78.9(6) 1_545 2_756
W10 O10T K7 164.0(13) . .
W10 O10T K8 97.5(10) . 1_455
K7 O10T K8 97.7(8) . 1_455
Ge1 O1G1 W1 123.9(11) . .
Ge1 O1G1 W2 121.1(11) . .
W1 O1G1 W2 95.8(8) . .
Ge1 O1G1 W3 119.4(11) . .
W1 O1G1 W3 95.4(8) . .
W2 O1G1 W3 94.5(8) . .
W11 O11T K8 125.7(12) . 2_865
W11 O11T K9 101.9(10) . 2_765
K8 O11T K9 123.0(10) 2_865 2_765
W2 O12 W1 118.6(11) . .
W2 O12 K10 105.9(9) . 1_645
W1 O12 K10 127.0(10) . 1_645
Ge2 O1G2 W10 126.9(12) . .
Ge2 O1G2 W15 124.4(11) . .
W10 O1G2 W15 92.9(8) . .
W12 O12T K12 112.4(12) . 2_775
W12 O12T K11 161.3(13) . 2_875
K12 O12T K11 86.3(8) 2_775 2_875
W1 O13 W3 119.4(11) . .
W1 O13 K6 97.8(9) . 1_545
W3 O13 K6 106.0(9) . 1_545
W13 O13T K13 93.6(10) . .
W1 O14 W4 154.1(13) . .
W1 O14 K6 96.3(9) . 1_545
W4 O14 K6 106.9(9) . 1_545
W14 O14T K2 84.5(8) . .
W5 O15 W1 151.8(12) . .
W5 O15 K11 89.0(8) . 1_545
W1 O15 K11 93.2(8) . 1_545
W15 O15T K3 139.7(11) . .
W15 O15T K5 109.9(10) . 2_766
K3 O15T K5 107.1(8) . 2_766
W16 O16T K12 147.7(14) . .
W16 O16T K9 95.4(10) . 2_765
K12 O16T K9 115.5(10) . 2_765
W17 O17T K9 102.3(12) . 1_565
W17 O17T K11 148.3(14) . .
K9 O17T K11 107.7(10) 1_565 .
W17 O17T K12 104.1(11) . 2_775
K9 O17T K12 100.7(9) 1_565 2_775
K11 O17T K12 60.9(8) . 2_775
W18 O18T K1 146.2(12) . .
W18 O18T K10 105.7(11) . .
K1 O18T K10 103.1(8) . .
W18 O18T K5 98.2(9) . 2_766
K1 O18T K5 88.9(7) . 2_766
K10 O18T K5 108.9(8) . 2_766
Ge1 O2G1 W4 125.9(11) . .
Ge1 O2G1 W9 124.1(11) . .
W4 O2G1 W9 93.9(7) . .
W12 O2S2 Sb2 122.1(11) . .
W12 O2S2 K7 113.8(9) . 1_655
Sb2 O2S2 K7 109.3(9) . 1_655
Ge2 O2G2 W11 124.8(12) . .
Ge2 O2G2 W12 126.1(11) . .
W11 O2G2 W12 94.1(9) . .
W3 O23 W2 120.7(11) . .
W2 O26 W6 153.8(12) . .
W2 O27 W7 150.8(13) . .
W2 O27 K4 100.0(8) . 2_856
W7 O27 K4 97.6(8) . 2_856
Ge1 O3G1 W6 120.8(11) . .
Ge1 O3G1 W5 124.0(10) . .
W6 O3G1 W5 94.8(8) . .
Ge2 O3G2 W13 125.1(11) . .
Ge2 O3G2 W14 122.3(11) . .
W13 O3G2 W14 95.1(7) . .
W13 O3S3 Sb3 125.1(11) . .
W13 O3S3 K13 110.4(11) . .
Sb3 O3S3 K13 124.5(11) . .
W3 O38 W8 152.0(12) . .
W3 O38 K1 95.0(8) . 2_766
W8 O38 K1 101.4(8) . 2_766
W3 O39 W9 148.0(11) . .
W3 O39 K6 104.5(8) . 1_545
W9 O39 K6 106.5(8) . 1_545
W4 O4S1 Sb1 125.4(12) . .
W4 O4S1 K8 128.8(10) . 1_455
Sb1 O4S1 K8 102.1(8) . 1_455
Ge1 O4P1 W8 127.0(11) . .
Ge1 O4P1 W7 121.8(11) . .
W8 O4P1 W7 95.8(8) . .
Ge2 O4G2 W16 120.7(11) . .
Ge2 O4G2 W17 121.5(12) . .
W16 O4G2 W17 95.6(9) . .
Ge2 O4G2 W18 122.3(12) . .
W16 O4G2 W18 94.9(8) . .
W17 O4G2 W18 95.1(8) . .
Sb3 O4S3 W14 118.6(12) . .
Sb3 O4S3 K2 116.3(10) . .
W14 O4S3 K2 91.0(8) . .
Sb3 O4S3 K3 99.5(9) . 2_766
W14 O4S3 K3 132.8(10) . 2_766
K2 O4S3 K3 96.4(7) . 2_766
W4 O45 W5 155.8(15) . .
W9 O49 W4 116.3(11) . .
W9 O49 K6 103.6(9) . 1_545
W4 O49 K6 103.6(9) . 1_545
W5 O5S2 Sb2 122.0(12) . .
W5 O56 W6 117.3(11) . .
W6 O6S2 Sb2 121.8(11) . .
W6 O6S2 K7 122.9(10) . 1_655
Sb2 O6S2 K7 108.6(9) . 1_655
W6 O67 W7 155.1(12) . .
W7 O7S3 Sb3 125.0(12) . .
W7 O7S3 K3 120.3(11) . 2_766
Sb3 O7S3 K3 110.0(9) . 2_766
W7 O78 W8 116.5(10) . .
W7 O78 K5 141.7(10) . .
W8 O78 K5 101.8(8) . .
W9 O89 W8 157.5(13) . .
Sb1 O9S1 W9 123.5(12) . .
W10 O101 W11 159.5(12) . .
W10 O105 W15 116.3(12) . .
W10 O105 K13 120.8(12) . 1_455
W15 O105 K13 122.9(12) . 1_455
W16 O106 W10 149.0(13) . .
W12 O112 W11 117.2(12) . .
W16 O116 W11 150.8(13) . .
W16 O116 K9 98.0(9) . 2_765
W11 O116 K9 103.9(9) . 2_765
W13 O123 W12 152.6(14) . .
W12 O127 W17 151.4(13) . .
W12 O127 K12 97.3(9) . 2_775
W17 O127 K12 104.4(9) . 2_775
W14 O134 W13 117.4(11) . .
W14 O134 K6 96.1(8) . .
W13 O134 K6 112.1(9) . .
W17 O137 W13 152.9(12) . .
W17 O137 K6 93.3(8) . .
W13 O137 K6 111.3(9) . .
W15 O145 W14 155.1(13) . .
W15 O145 K2 106.0(9) . .
W14 O145 K2 98.8(8) . .
W14 O148 W18 148.2(11) . .
W14 O148 K6 108.1(8) . .
W18 O148 K6 103.6(8) . .
W18 O158 W15 152.3(13) . .
W18 O158 K5 102.3(9) . 2_766
W15 O158 K5 96.5(8) . 2_766
W17 O167 W16 117.1(12) . .
W17 O167 K9 91.3(8) . 1_565
W16 O167 K9 142.2(11) . 1_565
W18 O168 W16 119.0(12) . .
W18 O168 K10 97.2(9) . .
W16 O168 K10 138.1(11) . .
W17 O178 W18 117.4(11) . .
W17 O178 K6 108.1(10) . .
W18 O178 K6 105.7(10) . .
O18T K1 O3T 170.1(8) . 2_766
O18T K1 O3W 90.1(7) . .
O3T K1 O3W 97.3(7) 2_766 .
O18T K1 O2T 94.8(7) . 1_465
O3T K1 O2T 80.3(7) 2_766 1_465
O3W K1 O2T 161.5(7) . 1_465
O18T K1 O9T 122.1(8) . 1_565
O3T K1 O9T 67.0(7) 2_766 1_565
O3W K1 O9T 69.8(7) . 1_565
O2T K1 O9T 92.6(7) 1_465 1_565
O18T K1 O8T 68.3(7) . 2_766
O3T K1 O8T 109.1(7) 2_766 2_766
O3W K1 O8T 63.9(6) . 2_766
O2T K1 O8T 134.3(7) 1_465 2_766
O9T K1 O8T 132.7(7) 1_565 2_766
O18T K1 O38 117.7(7) . 2_766
O3T K1 O38 56.6(6) 2_766 2_766
O3W K1 O38 85.9(7) . 2_766
O2T K1 O38 107.4(7) 1_465 2_766
O9T K1 O38 114.3(7) 1_565 2_766
O8T K1 O38 54.5(6) 2_766 2_766
O18T K1 O11W 66.6(8) . 1_565
O3T K1 O11W 117.0(9) 2_766 1_565
O3W K1 O11W 106.6(9) . 1_565
O2T K1 O11W 59.7(8) 1_465 1_565
O9T K1 O11W 68.5(9) 1_565 1_565
O8T K1 O11W 133.8(8) 2_766 1_565
O38 K1 O11W 167.1(9) 2_766 1_565
O18T K1 O14W 87.1(8) . 2_766
O3T K1 O14W 83.1(8) 2_766 2_766
O3W K1 O14W 134.5(8) . 2_766
O2T K1 O14W 63.7(8) 1_465 2_766
O9T K1 O14W 145.0(8) 1_565 2_766
O8T K1 O14W 73.0(8) 2_766 2_766
O38 K1 O14W 56.4(8) 2_766 2_766
O11W K1 O14W 113.6(10) 1_565 2_766
O18T K1 W3 146.8(6) . 2_766
O3T K1 W3 27.0(5) 2_766 2_766
O3W K1 W3 91.5(5) . 2_766
O2T K1 W3 94.1(5) 1_465 2_766
O9T K1 W3 89.3(5) 1_565 2_766
O8T K1 W3 82.8(5) 2_766 2_766
O38 K1 W3 29.6(4) 2_766 2_766
O11W K1 W3 143.2(7) 1_565 2_766
O14W K1 W3 68.6(7) 2_766 2_766
O18T K1 W8 89.9(5) . 2_766
O3T K1 W8 86.5(5) 2_766 2_766
O3W K1 W8 69.7(5) . 2_766
O2T K1 W8 128.1(5) 1_465 2_766
O9T K1 W8 127.4(6) 1_565 2_766
O8T K1 W8 23.0(4) 2_766 2_766
O38 K1 W8 31.7(4) 2_766 2_766
O11W K1 W8 156.4(7) 1_565 2_766
O14W K1 W8 64.9(7) 2_766 2_766
W3 K1 W8 59.93(13) 2_766 2_766
O18T K1 K4 137.6(6) . 2_766
O3T K1 K4 42.3(5) 2_766 2_766
O3W K1 K4 120.0(5) . 2_766
O2T K1 K4 47.5(5) 1_465 2_766
O9T K1 K4 55.3(5) 1_565 2_766
O8T K1 K4 149.7(5) 2_766 2_766
O38 K1 K4 95.2(5) 2_766 2_766
O11W K1 K4 75.9(7) 1_565 2_766
O14W K1 K4 90.4(6) 2_766 2_766
W3 K1 K4 67.35(17) 2_766 2_766
W8 K1 K4 126.8(2) 2_766 2_766
O8 K2 O8 179.999(3) . 2_766
O8 K2 O145 92.4(6) . .
O8 K2 O145 87.6(6) 2_766 .
O8 K2 O145 87.6(6) . 2_766
O8 K2 O145 92.4(6) 2_766 2_766
O145 K2 O145 179.999(2) . 2_766
O8 K2 O4S3 61.1(6) . .
O8 K2 O4S3 118.9(6) 2_766 .
O145 K2 O4S3 54.3(6) . .
O145 K2 O4S3 125.7(6) 2_766 .
O8 K2 O4S3 118.9(6) . 2_766
O8 K2 O4S3 61.1(6) 2_766 2_766
O145 K2 O4S3 125.7(6) . 2_766
O145 K2 O4S3 54.3(6) 2_766 2_766
O4S3 K2 O4S3 180.0(9) . 2_766
O8 K2 O14T 109.4(6) . .
O8 K2 O14T 70.6(6) 2_766 .
O145 K2 O14T 53.2(6) . .
O145 K2 O14T 126.8(6) 2_766 .
O4S3 K2 O14T 48.6(6) . .
O4S3 K2 O14T 131.4(6) 2_766 .
O8 K2 O14T 70.6(6) . 2_766
O8 K2 O14T 109.4(6) 2_766 2_766
O145 K2 O14T 126.8(6) . 2_766
O145 K2 O14T 53.2(6) 2_766 2_766
O4S3 K2 O14T 131.4(6) . 2_766
O4S3 K2 O14T 48.6(6) 2_766 2_766
O14T K2 O14T 179.999(1) . 2_766
O8 K2 W14 89.7(5) . 2_766
O8 K2 W14 90.3(5) 2_766 2_766
O145 K2 W14 148.4(4) . 2_766
O145 K2 W14 31.6(4) 2_766 2_766
O4S3 K2 W14 147.4(4) . 2_766
O4S3 K2 W14 32.6(4) 2_766 2_766
O14T K2 W14 152.6(4) . 2_766
O14T K2 W14 27.4(4) 2_766 2_766
O8 K2 W14 90.3(5) . .
O8 K2 W14 89.7(5) 2_766 .
O145 K2 W14 31.6(4) . .
O145 K2 W14 148.4(4) 2_766 .
O4S3 K2 W14 32.6(4) . .
O4S3 K2 W14 147.4(4) 2_766 .
O14T K2 W14 27.4(4) . .
O14T K2 W14 152.6(4) 2_766 .
W14 K2 W14 179.999(1) 2_766 .
O8 K2 W15 85.6(5) . 2_766
O8 K2 W15 94.4(5) 2_766 2_766
O145 K2 W15 151.6(4) . 2_766
O145 K2 W15 28.4(4) 2_766 2_766
O4S3 K2 W15 101.1(5) . 2_766
O4S3 K2 W15 78.9(5) 2_766 2_766
O14T K2 W15 100.9(4) . 2_766
O14T K2 W15 79.1(4) 2_766 2_766
W14 K2 W15 59.96(3) 2_766 2_766
W14 K2 W15 120.04(3) . 2_766
O8 K2 W15 94.4(5) . .
O8 K2 W15 85.6(5) 2_766 .
O145 K2 W15 28.4(4) . .
O145 K2 W15 151.6(4) 2_766 .
O4S3 K2 W15 78.9(5) . .
O4S3 K2 W15 101.1(5) 2_766 .
O14T K2 W15 79.1(4) . .
O14T K2 W15 100.9(4) 2_766 .
W14 K2 W15 120.04(3) 2_766 .
W14 K2 W15 59.96(3) . .
W15 K2 W15 179.999(1) 2_766 .
O15T K3 O7S3 101.8(7) . 2_766
O15T K3 O1W 80.1(7) . 2_766
O7S3 K3 O1W 130.6(7) 2_766 2_766
O15T K3 O4W 72.2(7) . 2_766
O7S3 K3 O4W 92.2(7) 2_766 2_766
O1W K3 O4W 133.2(8) 2_766 2_766
O15T K3 O4W 164.9(8) . 1_455
O7S3 K3 O4W 77.8(7) 2_766 1_455
O1W K3 O4W 112.0(7) 2_766 1_455
O4W K3 O4W 92.7(7) 2_766 1_455
O15T K3 O7T 115.3(7) . 1_455
O7S3 K3 O7T 139.5(7) 2_766 1_455
O1W K3 O7T 74.2(6) 2_766 1_455
O4W K3 O7T 84.4(7) 2_766 1_455
O4W K3 O7T 62.1(7) 1_455 1_455
O15T K3 O4S3 93.9(7) . 2_766
O7S3 K3 O4S3 58.6(7) 2_766 2_766
O1W K3 O4S3 72.1(7) 2_766 2_766
O4W K3 O4S3 144.9(7) 2_766 2_766
O4W K3 O4S3 98.6(7) 1_455 2_766
O7T K3 O4S3 130.1(6) 1_455 2_766
O15T K3 Sb3 100.8(5) . 2_766
O7S3 K3 Sb3 29.2(5) 2_766 2_766
O1W K3 Sb3 101.5(5) 2_766 2_766
O4W K3 Sb3 120.0(5) 2_766 2_766
O4W K3 Sb3 86.1(5) 1_455 2_766
O7T K3 Sb3 141.8(5) 1_455 2_766
O4S3 K3 Sb3 29.5(4) 2_766 2_766
O15T K3 K3 118.9(6) . 2_666
O7S3 K3 K3 82.7(6) 2_766 2_666
O1W K3 K3 139.9(6) 2_766 2_666
O4W K3 K3 46.8(6) 2_766 2_666
O4W K3 K3 45.9(5) 1_455 2_666
O7T K3 K3 65.7(5) 1_455 2_666
O4S3 K3 K3 134.2(6) 2_766 2_666
Sb3 K3 K3 108.1(3) 2_766 2_666
O15T K3 W7 91.4(5) . 2_766
O7S3 K3 W7 23.9(5) 2_766 2_766
O1W K3 W7 150.3(5) 2_766 2_766
O4W K3 W7 68.4(5) 2_766 2_766
O4W K3 W7 82.3(5) 1_455 2_766
O7T K3 W7 134.2(5) 1_455 2_766
O4S3 K3 W7 80.3(5) 2_766 2_766
Sb3 K3 W7 51.92(10) 2_766 2_766
K3 K3 W7 68.8(2) 2_666 2_766
O15T K3 K4 109.6(5) . 2_756
O7S3 K3 K4 139.7(6) 2_766 2_756
O1W K3 K4 38.2(5) 2_766 2_756
O4W K3 K4 120.9(5) 2_766 2_756
O4W K3 K4 78.2(5) 1_455 2_756
O7T K3 K4 39.6(4) 1_455 2_756
O4S3 K3 K4 94.0(5) 2_766 2_756
Sb3 K3 K4 117.5(2) 2_766 2_756
K3 K3 K4 102.7(3) 2_666 2_756
W7 K3 K4 158.7(2) 2_766 2_756
O15T K3 K13 59.8(6) . 1_455
O7S3 K3 K13 129.2(7) 2_766 1_455
O1W K3 K13 94.8(6) 2_766 1_455
O4W K3 K13 38.6(6) 2_766 1_455
O4W K3 K13 108.5(6) 1_455 1_455
O7T K3 K13 64.5(6) 1_455 1_455
O4S3 K3 K13 152.8(6) 2_766 1_455
Sb3 K3 K13 152.2(4) 2_766 1_455
K3 K3 K13 70.7(4) 2_666 1_455
W7 K3 K13 105.4(4) 2_766 1_455
K4 K3 K13 89.1(4) 2_756 1_455
O5W K4 O3T 121.3(8) 2_756 .
O5W K4 O1W 78.4(7) 2_756 1_545
O3T K4 O1W 115.6(7) . 1_545
O5W K4 O2W 152.3(8) 2_756 1_545
O3T K4 O2W 81.7(8) . 1_545
O1W K4 O2W 77.5(8) 1_545 1_545
O5W K4 O7T 89.3(7) 2_756 2_856
O3T K4 O7T 148.1(8) . 2_856
O1W K4 O7T 76.7(7) 1_545 2_856
O2W K4 O7T 72.0(7) 1_545 2_856
O5W K4 O27 82.0(7) 2_756 2_856
O3T K4 O27 115.2(7) . 2_856
O1W K4 O27 128.7(7) 1_545 2_856
O2W K4 O27 102.9(8) 1_545 2_856
O7T K4 O27 56.1(6) 2_856 2_856
O5W K4 O2T 66.5(7) 2_756 2_856
O3T K4 O2T 79.3(7) . 2_856
O1W K4 O2T 144.2(7) 1_545 2_856
O2W K4 O2T 138.3(8) 1_545 2_856
O7T K4 O2T 108.6(7) 2_856 2_856
O27 K4 O2T 54.6(6) 2_856 2_856
O5W K4 O9T 67.8(7) 2_756 2_756
O3T K4 O9T 61.4(7) . 2_756
O1W K4 O9T 78.0(7) 1_545 2_756
O2W K4 O9T 119.6(8) 1_545 2_756
O7T K4 O9T 148.7(7) 2_856 2_756
O27 K4 O9T 135.0(6) 2_856 2_756
O2T K4 O9T 82.3(6) 2_856 2_756
O5W K4 W7 84.9(6) 2_756 2_856
O3T K4 W7 138.4(6) . 2_856
O1W K4 W7 100.1(5) 1_545 2_856
O2W K4 W7 86.1(6) 1_545 2_856
O7T K4 W7 25.3(4) 2_856 2_856
O27 K4 W7 30.8(4) 2_856 2_856
O2T K4 W7 84.0(5) 2_856 2_856
O9T K4 W7 152.4(5) 2_756 2_856
O5W K4 W2 69.8(5) 2_756 2_856
O3T K4 W2 97.4(5) . 2_856
O1W K4 W2 142.9(6) 1_545 2_856
O2W K4 W2 126.1(6) 1_545 2_856
O7T K4 W2 84.2(5) 2_856 2_856
O27 K4 W2 29.8(4) 2_856 2_856
O2T K4 W2 24.9(4) 2_856 2_856
O9T K4 W2 106.0(5) 2_756 2_856
W7 K4 W2 59.26(12) 2_856 2_856
O5W K4 K1 80.1(5) 2_756 2_766
O3T K4 K1 43.6(5) . 2_766
O1W K4 K1 123.8(5) 1_545 2_766
O2W K4 K1 125.2(6) 1_545 2_766
O7T K4 K1 153.6(5) 2_856 2_766
O27 K4 K1 98.2(5) 2_856 2_766
O2T K4 K1 45.0(4) 2_856 2_766
O9T K4 K1 45.8(4) 2_756 2_766
W7 K4 K1 128.7(2) 2_856 2_766
W2 K4 K1 69.52(17) 2_856 2_766
O5W K4 K3 94.9(5) 2_756 2_756
O3T K4 K3 132.5(6) . 2_756
O1W K4 K3 38.4(5) 1_545 2_756
O2W K4 K3 57.5(6) 1_545 2_756
O7T K4 K3 42.0(5) 2_856 2_756
O27 K4 K3 98.1(4) 2_856 2_756
O2T K4 K3 147.5(5) 2_856 2_756
O9T K4 K3 116.3(5) 2_756 2_756
W7 K4 K3 67.30(16) 2_856 2_756
W2 K4 K3 125.1(2) 2_856 2_756
K1 K4 K3 162.0(3) 2_766 2_756
O12W K5 O78 119.7(10) 2_866 .
O12W K5 O15T 143.2(9) 2_866 2_766
O78 K5 O15T 79.9(7) . 2_766
O12W K5 O8T 138.5(9) 2_866 .
O78 K5 O8T 58.8(7) . .
O15T K5 O8T 78.0(7) 2_766 .
O12W K5 O14W 63.8(11) 2_866 .
O78 K5 O14W 64.5(9) . .
O15T K5 O14W 144.4(9) 2_766 .
O8T K5 O14W 83.5(9) . .
O12W K5 O158 114.7(10) 2_866 2_766
O78 K5 O158 125.2(7) . 2_766
O15T K5 O158 59.4(7) 2_766 2_766
O8T K5 O158 76.9(7) . 2_766
O14W K5 O158 143.9(9) . 2_766
O12W K5 O4W 85.7(10) 2_866 .
O78 K5 O4W 75.6(7) . .
O15T K5 O4W 68.6(7) 2_766 .
O8T K5 O4W 127.1(7) . .
O14W K5 O4W 100.7(9) . .
O158 K5 O4W 115.4(7) 2_766 .
O12W K5 O18T 88.1(9) 2_866 2_766
O78 K5 O18T 119.5(7) . 2_766
O15T K5 O18T 109.8(7) 2_766 2_766
O8T K5 O18T 65.3(7) . 2_766
O14W K5 O18T 89.0(9) . 2_766
O158 K5 O18T 55.3(6) 2_766 2_766
O4W K5 O18T 164.7(7) . 2_766
O12W K5 W8 138.3(8) 2_866 .
O78 K5 W8 31.8(4) . .
O15T K5 W8 75.1(5) 2_766 .
O8T K5 W8 27.1(5) . .
O14W K5 W8 74.5(8) . .
O158 K5 W8 98.4(5) 2_766 .
O4W K5 W8 102.8(5) . .
O18T K5 W8 91.1(5) 2_766 .
O12W K5 W18 101.0(9) 2_866 2_766
O78 K5 W18 128.4(5) . 2_766
O15T K5 W18 85.7(5) 2_766 2_766
O8T K5 W18 69.8(5) . 2_766
O14W K5 W18 115.9(8) . 2_766
O158 K5 W18 28.4(4) 2_766 2_766
O4W K5 W18 142.0(5) . 2_766
O18T K5 W18 27.0(4) 2_766 2_766
W8 K5 W18 96.62(19) . 2_766
O12W K5 W15 134.5(8) 2_866 2_766
O78 K5 W15 101.9(5) . 2_766
O15T K5 W15 26.1(5) 2_766 2_766
O8T K5 W15 77.9(5) . 2_766
O14W K5 W15 161.0(8) . 2_766
O158 K5 W15 33.5(4) 2_766 2_766
O4W K5 W15 87.7(5) . 2_766
O18T K5 W15 86.7(5) 2_766 2_766
W8 K5 W15 87.00(16) . 2_766
W18 K5 W15 60.81(13) 2_766 2_766
O12W K5 K13 78.2(9) 2_866 2_866
O78 K5 K13 116.8(6) . 2_866
O15T K5 K13 65.0(6) 2_766 2_866
O8T K5 K13 142.5(6) . 2_866
O14W K5 K13 130.7(9) . 2_866
O158 K5 K13 79.4(6) 2_766 2_866
O4W K5 K13 43.8(6) . 2_866
O18T K5 K13 121.2(6) 2_766 2_866
W8 K5 K13 134.9(4) . 2_866
W18 K5 K13 100.5(4) 2_766 2_866
W15 K5 K13 66.4(4) 2_766 2_866
O178 K6 O3W 115.4(8) . .
O178 K6 O13 143.1(8) . 1_565
O3W K6 O13 101.0(7) . 1_565
O178 K6 O148 55.1(6) . .
O3W K6 O148 76.3(7) . .
O13 K6 O148 135.1(7) 1_565 .
O178 K6 O14 96.7(7) . 1_565
O3W K6 O14 134.7(7) . 1_565
O13 K6 O14 57.9(7) 1_565 1_565
O148 K6 O14 147.9(7) . 1_565
O178 K6 O39 142.8(7) . 1_565
O3W K6 O39 70.4(7) . 1_565
O13 K6 O39 54.7(6) 1_565 1_565
O148 K6 O39 146.8(7) . 1_565
O14 K6 O39 64.9(6) 1_565 1_565
O178 K6 O49 88.8(7) . 1_565
O3W K6 O49 92.9(7) . 1_565
O13 K6 O49 95.3(7) 1_565 1_565
O148 K6 O49 129.4(7) . 1_565
O14 K6 O49 55.0(6) 1_565 1_565
O39 K6 O49 54.0(6) 1_565 1_565
O178 K6 O134 90.8(7) . .
O3W K6 O134 90.2(7) . .
O13 K6 O134 83.1(6) 1_565 .
O148 K6 O134 52.5(6) . .
O14 K6 O134 121.8(7) 1_565 .
O39 K6 O134 126.5(6) 1_565 .
O49 K6 O134 176.7(7) 1_565 .
O178 K6 O137 54.8(6) . .
O3W K6 O137 132.8(7) . .
O13 K6 O137 96.3(6) 1_565 .
O148 K6 O137 60.9(6) . .
O14 K6 O137 91.4(6) 1_565 .
O39 K6 O137 148.9(7) 1_565 .
O49 K6 O137 128.9(7) 1_565 .
O134 K6 O137 48.7(6) . .
O178 K6 W1 114.2(6) . 1_565
O3W K6 W1 130.0(6) . 1_565
O13 K6 W1 31.4(5) 1_565 1_565
O148 K6 W1 141.5(5) . 1_565
O14 K6 W1 30.7(5) 1_565 1_565
O39 K6 W1 66.7(4) 1_565 1_565
O49 K6 W1 82.2(5) 1_565 1_565
O134 K6 W1 95.0(5) . 1_565
O137 K6 W1 82.6(4) . 1_565
O178 K6 W17 28.8(5) . .
O3W K6 W17 138.2(5) . .
O13 K6 W17 115.6(5) 1_565 .
O148 K6 W17 63.8(4) . .
O14 K6 W17 84.1(5) 1_565 .
O39 K6 W17 148.0(5) 1_565 .
O49 K6 W17 102.5(5) 1_565 .
O134 K6 W17 75.8(5) . .
O137 K6 W17 29.7(4) . .
W1 K6 W17 90.86(19) 1_565 .
O178 K6 W18 30.9(5) . .
O3W K6 W18 86.4(5) . .
O13 K6 W18 161.5(5) 1_565 .
O148 K6 W18 30.2(4) . .
O14 K6 W18 126.9(5) 1_565 .
O39 K6 W18 143.3(5) 1_565 .
O49 K6 W18 101.2(5) 1_565 .
O134 K6 W18 80.0(4) . .
O137 K6 W18 66.9(4) . .
W1 K6 W18 143.5(3) 1_565 .
W17 K6 W18 52.74(11) . .
O6S2 K7 O10T 94.7(8) 1_455 .
O6S2 K7 O2S2 59.1(7) 1_455 1_455
O10T K7 O2S2 149.9(8) . 1_455
O6S2 K7 O5T 126.2(8) 1_455 2_765
O10T K7 O5T 131.7(8) . 2_765
O2S2 K7 O5T 78.4(7) 1_455 2_765
O6S2 K7 O6W 79.5(8) 1_455 2_765
O10T K7 O6W 84.5(8) . 2_765
O2S2 K7 O6W 103.0(8) 1_455 2_765
O5T K7 O6W 79.8(8) 2_765 2_765
O6S2 K7 O9W 160.3(9) 1_455 2_775
O10T K7 O9W 66.0(9) . 2_775
O2S2 K7 O9W 140.5(9) 1_455 2_775
O5T K7 O9W 69.9(9) 2_765 2_775
O6W K7 O9W 94.1(9) 2_765 2_775
O6S2 K7 Sb2 30.6(5) 1_455 1_455
O10T K7 Sb2 124.9(6) . 1_455
O2S2 K7 Sb2 28.8(5) 1_455 1_455
O5T K7 Sb2 100.2(6) 2_765 1_455
O6W K7 Sb2 88.6(6) 2_765 1_455
O9W K7 Sb2 169.0(8) 2_775 1_455
O6S2 K7 W12 78.9(5) 1_455 1_455
O10T K7 W12 144.5(6) . 1_455
O2S2 K7 W12 26.9(5) 1_455 1_455
O5T K7 W12 75.6(6) 2_765 1_455
O6W K7 W12 127.4(6) 2_765 1_455
O9W K7 W12 118.9(7) 2_775 1_455
Sb2 K7 W12 52.14(11) 1_455 1_455
O6S2 K7 W6 23.2(5) 1_455 1_455
O10T K7 W6 76.3(6) . 1_455
O2S2 K7 W6 80.9(5) 1_455 1_455
O5T K7 W6 132.7(6) 2_765 1_455
O6W K7 W6 64.1(6) 2_765 1_455
O9W K7 W6 138.3(8) 2_775 1_455
Sb2 K7 W6 52.09(11) 1_455 1_455
W12 K7 W6 102.08(19) 1_455 1_455
O6S2 K7 K11 154.1(6) 1_455 2_775
O10T K7 K11 107.6(6) . 2_775
O2S2 K7 K11 95.8(6) 1_455 2_775
O5T K7 K11 44.0(6) 2_765 2_775
O6W K7 K11 114.9(7) 2_765 2_775
O9W K7 K11 44.9(8) 2_775 2_775
Sb2 K7 K11 124.6(4) 1_455 2_775
W12 K7 K11 75.3(3) 1_455 2_775
W6 K7 K11 176.1(4) 1_455 2_775
O6S2 K7 K8 83.2(5) 1_455 1_455
O10T K7 K8 43.7(5) . 1_455
O2S2 K7 K8 134.5(5) 1_455 1_455
O5T K7 K8 110.3(6) 2_765 1_455
O6W K7 K8 40.9(6) 2_765 1_455
O9W K7 K8 79.9(7) 2_775 1_455
Sb2 K7 K8 108.7(2) 1_455 1_455
W12 K7 K8 160.8(3) 1_455 1_455
W6 K7 K8 60.11(19) 1_455 1_455
K11 K7 K8 122.0(4) 2_775 1_455
O6S2 K7 K13 59.9(6) 1_455 1_455
O10T K7 K13 57.8(6) . 1_455
O2S2 K7 K13 93.9(6) 1_455 1_455
O5T K7 K13 161.6(7) 2_765 1_455
O6W K7 K13 118.4(7) 2_765 1_455
O9W K7 K13 108.9(8) 2_775 1_455
Sb2 K7 K13 78.9(4) 1_455 1_455
W12 K7 K13 89.9(4) 1_455 1_455
W6 K7 K13 60.9(4) 1_455 1_455
K11 K7 K13 121.7(5) 2_775 1_455
K8 K7 K13 87.1(4) 1_455 1_455
O6T K8 O11T 144.7(8) . 2_865
O6T K8 O6W 72.2(8) . 2_865
O11T K8 O6W 92.4(8) 2_865 2_865
O6T K8 O0S1 73.5(7) . 1_655
O11T K8 O0S1 134.9(8) 2_865 1_655
O6W K8 O0S1 130.1(8) 2_865 1_655
O6T K8 O10W 120.5(10) . 1_655
O11T K8 O10W 77.4(10) 2_865 1_655
O6W K8 O10W 65.2(10) 2_865 1_655
O0S1 K8 O10W 104.8(9) 1_655 1_655
O6T K8 O7W 75.4(8) . .
O11T K8 O7W 69.7(8) 2_865 .
O6W K8 O7W 72.7(8) 2_865 .
O0S1 K8 O7W 130.2(8) 1_655 .
O10W K8 O7W 124.5(10) 1_655 .
O6T K8 O10T 61.6(7) . 1_655
O11T K8 O10T 146.9(8) 2_865 1_655
O6W K8 O10T 76.9(7) 2_865 1_655
O0S1 K8 O10T 55.2(6) 1_655 1_655
O10W K8 O10T 69.6(9) 1_655 1_655
O7W K8 O10T 133.1(8) . 1_655
O6T K8 O4S1 109.6(7) . 1_655
O11T K8 O4S1 86.1(7) 2_865 1_655
O6W K8 O4S1 178.3(8) 2_865 1_655
O0S1 K8 O4S1 51.1(6) 1_655 1_655
O10W K8 O4S1 113.5(9) 1_655 1_655
O7W K8 O4S1 107.5(7) . 1_655
O10T K8 O4S1 103.9(6) 1_655 1_655
O6T K8 W10 74.6(5) . 1_655
O11T K8 W10 140.6(6) 2_865 1_655
O6W K8 W10 104.5(6) 2_865 1_655
O0S1 K8 W10 30.9(4) 1_655 1_655
O10W K8 W10 78.0(8) 1_655 1_655
O7W K8 W10 149.2(6) . 1_655
O10T K8 W10 27.9(5) 1_655 1_655
O4S1 K8 W10 76.2(4) 1_655 1_655
O6T K8 W11 134.0(6) . 2_865
O11T K8 W11 20.7(5) 2_865 2_865
O6W K8 W11 72.0(6) 2_865 2_865
O0S1 K8 W11 152.3(6) 1_655 2_865
O10W K8 W11 66.5(8) 1_655 2_865
O7W K8 W11 67.1(6) . 2_865
O10T K8 W11 133.7(6) 1_655 2_865
O4S1 K8 W11 106.5(5) 1_655 2_865
W10 K8 W11 142.5(3) 1_655 2_865
O6T K8 K7 57.8(5) . 1_655
O11T K8 K7 125.5(6) 2_865 1_655
O6W K8 K7 38.4(5) 2_865 1_655
O0S1 K8 K7 92.3(5) 1_655 1_655
O10W K8 K7 63.0(8) 1_655 1_655
O7W K8 K7 102.8(6) . 1_655
O10T K8 K7 38.6(5) 1_655 1_655
O4S1 K8 K7 142.5(5) 1_655 1_655
W10 K8 K7 66.4(2) 1_655 1_655
W11 K8 K7 105.3(3) 2_865 1_655
O4T K9 O116 136.3(8) . 2_765
O4T K9 O17T 71.0(8) . 1_545
O116 K9 O17T 137.4(9) 2_765 1_545
O4T K9 O8W 128.9(11) . 1_545
O116 K9 O8W 67.6(10) 2_765 1_545
O17T K9 O8W 126.4(11) 1_545 1_545
O4T K9 O16T 131.6(9) . 2_765
O116 K9 O16T 62.1(7) 2_765 2_765
O17T K9 O16T 75.5(8) 1_545 2_765
O8W K9 O16T 99.0(11) 1_545 2_765
O4T K9 O167 116.3(8) . 1_545
O116 K9 O167 107.4(8) 2_765 1_545
O17T K9 O167 59.7(7) 1_545 1_545
O8W K9 O167 67.9(10) 1_545 1_545
O16T K9 O167 72.0(7) 2_765 1_545
O4T K9 O11T 79.9(8) . 2_765
O116 K9 O11T 59.7(7) 2_765 2_765
O17T K9 O11T 145.7(9) 1_545 2_765
O8W K9 O11T 86.0(10) 1_545 2_765
O16T K9 O11T 113.8(8) 2_765 2_765
O167 K9 O11T 153.9(8) 1_545 2_765
O4T K9 O9W 71.5(10) . 1_545
O116 K9 O9W 83.5(9) 2_765 1_545
O17T K9 O9W 76.4(10) 1_545 1_545
O8W K9 O9W 151.1(12) 1_545 1_545
O16T K9 O9W 67.4(9) 2_765 1_545
O167 K9 O9W 125.9(9) 1_545 1_545
O11T K9 O9W 77.5(9) 2_765 1_545
O4T K9 W16 147.4(8) . 2_765
O116 K9 W16 31.9(5) 2_765 2_765
O17T K9 W16 106.0(7) 1_545 2_765
O8W K9 W16 79.9(9) 1_545 2_765
O16T K9 W16 30.6(5) 2_765 2_765
O167 K9 W16 86.5(6) 1_545 2_765
O11T K9 W16 88.8(6) 2_765 2_765
O9W K9 W16 76.2(8) 1_545 2_765
O4T K9 W17 85.5(6) . 1_545
O116 K9 W17 136.3(6) 2_765 1_545
O17T K9 W17 28.7(6) 1_545 1_545
O8W K9 W17 98.0(9) 1_545 1_545
O16T K9 W17 81.1(6) 2_765 1_545
O167 K9 W17 33.9(5) 1_545 1_545
O11T K9 W17 163.8(6) 2_765 1_545
O9W K9 W17 104.5(8) 1_545 1_545
W16 K9 W17 107.3(3) 2_765 1_545
O4T K9 W11 106.9(6) . 2_765
O116 K9 W11 32.8(5) 2_765 2_765
O17T K9 W11 158.4(7) 1_545 2_765
O8W K9 W11 72.3(9) 1_545 2_765
O16T K9 W11 92.1(6) 2_765 2_765
O167 K9 W11 133.6(6) 1_545 2_765
O11T K9 W11 27.4(5) 2_765 2_765
O9W K9 W11 82.6(8) 1_545 2_765
W16 K9 W11 63.61(18) 2_765 2_765
W17 K9 W11 167.3(4) 1_545 2_765
O4T K9 K11 64.8(7) . 1_545
O116 K9 K11 115.6(7) 2_765 1_545
O17T K9 K11 36.2(6) 1_545 1_545
O8W K9 K11 158.7(9) 1_545 1_545
O16T K9 K11 67.5(6) 2_765 1_545
O167 K9 K11 91.7(6) 1_545 1_545
O11T K9 K11 114.2(6) 2_765 1_545
O9W K9 K11 40.3(8) 1_545 1_545
W16 K9 K11 93.2(4) 2_765 1_545
W17 K9 K11 64.6(3) 1_545 1_545
W11 K9 K11 122.8(4) 2_765 1_545
O11W K10 O15W 167.0(14) 1_565 1_465
O11W K10 O7W 81.8(10) 1_565 1_465
O15W K10 O7W 108.5(12) 1_465 1_465
O11W K10 O18T 68.2(9) 1_565 .
O15W K10 O18T 102.7(11) 1_465 .
O7W K10 O18T 148.2(9) 1_465 .
O11W K10 O168 109.1(10) 1_565 .
O15W K10 O168 69.8(11) 1_465 .
O7W K10 O168 133.8(9) 1_465 .
O18T K10 O168 53.6(7) . .
O11W K10 O8W 116.9(12) 1_565 .
O15W K10 O8W 75.0(13) 1_465 .
O7W K10 O8W 69.3(10) 1_465 .
O18T K10 O8W 114.5(10) . .
O168 K10 O8W 65.8(9) . .
O11W K10 O12 96.2(10) 1_565 1_465
O15W K10 O12 75.9(11) 1_465 1_465
O7W K10 O12 92.3(8) 1_465 1_465
O18T K10 O12 101.0(7) . 1_465
O168 K10 O12 128.9(7) . 1_465
O8W K10 O12 138.0(9) . 1_465
O11W K10 W18 83.8(8) 1_565 .
O15W K10 W18 91.4(10) 1_465 .
O7W K10 W18 144.7(8) 1_465 .
O18T K10 W18 26.0(5) . .
O168 K10 W18 28.8(5) . .
O8W K10 W18 89.1(8) . .
O12 K10 W18 121.3(5) 1_465 .
O11W K10 K1 42.9(8) 1_565 .
O15W K10 K1 124.4(11) 1_465 .
O7W K10 K1 121.5(7) 1_465 .
O18T K10 K1 36.5(5) . .
O168 K10 K1 90.0(5) . .
O8W K10 K1 142.8(8) . .
O12 K10 K1 79.1(5) 1_465 .
W18 K10 K1 61.63(19) . .
O11W K10 K9 80.5(9) 1_565 1_565
O15W K10 K9 110.3(11) 1_465 1_565
O7W K10 K9 68.9(7) 1_465 1_565
O18T K10 K9 94.9(6) . 1_565
O168 K10 K9 69.1(5) . 1_565
O8W K10 K9 37.2(8) . 1_565
O12 K10 K9 161.2(5) 1_465 1_565
W18 K10 K9 77.0(3) . 1_565
K1 K10 K9 109.1(3) . 1_565
O11W K10 K12 160.2(10) 1_565 .
O15W K10 K12 32.2(11) 1_465 .
O7W K10 K12 87.5(7) 1_465 .
O18T K10 K12 117.6(6) . .
O168 K10 K12 67.2(6) . .
O8W K10 K12 43.4(8) . .
O12 K10 K12 100.8(5) 1_465 .
W18 K10 K12 95.7(3) . .
K1 K10 K12 151.0(4) . .
K9 K10 K12 80.2(4) 1_565 .
O11W K10 K5 94.0(8) 1_565 2_766
O15W K10 K5 73.9(11) 1_465 2_766
O7W K10 K5 163.8(8) 1_465 2_766
O18T K10 K5 36.6(5) . 2_766
O168 K10 K5 62.3(5) . 2_766
O8W K10 K5 125.9(8) . 2_766
O12 K10 K5 72.5(5) 1_465 2_766
W18 K10 K5 49.08(16) . 2_766
K1 K10 K5 51.33(18) . 2_766
K9 K10 K5 126.0(3) 1_565 2_766
K12 K10 K5 100.6(3) . 2_766
O17T K11 O5T 137.2(11) . 1_565
O17T K11 O9W 79.2(11) . .
O5T K11 O9W 72.3(10) 1_565 .
O17T K11 O1T 75.6(9) . 1_565
O5T K11 O1T 106.3(9) 1_565 1_565
O9W K11 O1T 138.9(12) . 1_565
O17T K11 K12 69.4(8) . 2_775
O5T K11 K12 137.7(10) 1_565 2_775
O9W K11 K12 86.8(10) . 2_775
O1T K11 K12 113.3(8) 1_565 2_775
O17T K11 O15 107.5(10) . 1_565
O5T K11 O15 53.6(7) 1_565 1_565
O9W K11 O15 105.9(10) . 1_565
O1T K11 O15 53.7(7) 1_565 1_565
K12 K11 O15 166.3(9) 2_775 1_565
O17T K11 O12T 156.5(11) . 2_875
O5T K11 O12T 64.6(8) 1_565 2_875
O9W K11 O12T 106.0(11) . 2_875
O1T K11 O12T 110.1(9) 1_565 2_875
K12 K11 O12T 87.8(8) 2_775 2_875
O15 K11 O12T 93.3(8) 1_565 2_875
O17T K11 O13W 84.2(12) . 1_565
O5T K11 O13W 130.0(12) 1_565 1_565
O9W K11 O13W 157.1(14) . 1_565
O1T K11 O13W 48.6(11) 1_565 1_565
K12 K11 O13W 72.5(11) 2_775 1_565
O15 K11 O13W 94.0(11) 1_565 1_565
O12T K11 O13W 83.5(12) 2_875 1_565
O17T K11 W5 117.9(9) . 1_565
O5T K11 W5 26.9(6) 1_565 1_565
O9W K11 W5 80.1(9) . 1_565
O1T K11 W5 83.6(6) 1_565 1_565
K12 K11 W5 163.1(8) 2_775 1_565
O15 K11 W5 30.2(4) 1_565 1_565
O12T K11 W5 85.6(6) 2_875 1_565
O13W K11 W5 122.0(11) 1_565 1_565
O17T K11 W1 82.2(8) . 1_565
O5T K11 W1 84.2(7) 1_565 1_565
O9W K11 W1 118.6(10) . 1_565
O1T K11 W1 26.3(4) 1_565 1_565
K12 K11 W1 137.7(7) 2_775 1_565
O15 K11 W1 30.8(4) 1_565 1_565
O12T K11 W1 113.4(7) 2_875 1_565
O13W K11 W1 74.1(10) 1_565 1_565
W5 K11 W1 59.0(3) 1_565 1_565
O17T K11 K7 127.9(8) . 2_775
O5T K11 K7 42.7(6) 1_565 2_775
O9W K11 K7 49.5(9) . 2_775
O1T K11 K7 148.6(7) 1_565 2_775
K12 K11 K7 96.0(6) 2_775 2_775
O15 K11 K7 96.1(6) 1_565 2_775
O12T K11 K7 58.0(6) 2_875 2_775
O13W K11 K7 140.5(12) 1_565 2_775
W5 K11 K7 67.4(3) 1_565 2_775
W1 K11 K7 126.3(5) 1_565 2_775
O17T K11 K12 119.6(8) . 1_655
O5T K11 K12 102.4(8) 1_565 1_655
O9W K11 K12 141.3(11) . 1_655
O1T K11 K12 79.8(7) 1_565 1_655
K12 K11 K12 71.6(7) 2_775 1_655
O15 K11 K12 100.0(7) 1_565 1_655
O12T K11 K12 43.5(6) 2_875 1_655
O13W K11 K12 40.5(10) 1_565 1_655
W5 K11 K12 112.9(6) 1_565 1_655
W1 K11 K12 98.3(5) 1_565 1_655
K7 K11 K12 100.1(6) 2_775 1_655
O15W K12 O13W 47.4(15) 1_465 1_465
O15W K12 O16T 86.8(13) 1_465 .
O13W K12 O16T 118.0(14) 1_465 .
O15W K12 O12T 99.2(13) 1_465 2_775
O13W K12 O12T 100.9(13) 1_465 2_775
O16T K12 O12T 129.9(11) . 2_775
O15W K12 K11 136.2(13) 1_465 2_775
O13W K12 K11 97.2(13) 1_465 2_775
O16T K12 K11 91.7(8) . 2_775
O12T K12 K11 114.5(10) 2_775 2_775
O15W K12 O8W 76.0(14) 1_465 .
O13W K12 O8W 122.7(16) 1_465 .
O16T K12 O8W 56.5(10) . .
O12T K12 O8W 76.8(10) 2_775 .
K11 K12 O8W 136.6(10) 2_775 .
O15W K12 O127 129.8(14) 1_465 2_775
O13W K12 O127 153.7(14) 1_465 2_775
O16T K12 O127 85.5(8) . 2_775
O12T K12 O127 52.8(7) 2_775 2_775
K11 K12 O127 93.6(8) 2_775 2_775
O8W K12 O127 58.7(10) . 2_775
O15W K12 O17T 153.4(13) 1_465 2_775
O13W K12 O17T 146.6(15) 1_465 2_775
O16T K12 O17T 66.6(8) . 2_775
O12T K12 O17T 97.9(9) 2_775 2_775
K11 K12 O17T 49.7(7) 2_775 2_775
O8W K12 O17T 88.3(10) . 2_775
O127 K12 O17T 51.2(7) 2_775 2_775
O15W K12 W12 112.1(12) 1_465 2_775
O13W K12 W12 125.2(12) 1_465 2_775
O16T K12 W12 108.1(8) . 2_775
O12T K12 W12 24.5(6) 2_775 2_775
K11 K12 W12 109.9(7) 2_775 2_775
O8W K12 W12 62.5(8) . 2_775
O127 K12 W12 28.8(4) 2_775 2_775
O17T K12 W12 77.8(6) 2_775 2_775
O15W K12 W17 146.5(13) 1_465 2_775
O13W K12 W17 166.1(14) 1_465 2_775
O16T K12 W17 71.1(7) . 2_775
O12T K12 W17 78.0(7) 2_775 2_775
K11 K12 W17 71.1(6) 2_775 2_775
O8W K12 W17 70.9(8) . 2_775
O127 K12 W17 27.6(4) 2_775 2_775
O17T K12 W17 24.0(5) 2_775 2_775
W12 K12 W17 55.6(3) 2_775 2_775
O15W K12 K11 72.1(11) 1_465 1_455
O13W K12 K11 51.5(12) 1_465 1_455
O16T K12 K11 157.7(10) . 1_455
O12T K12 K11 50.2(6) 2_775 1_455
K11 K12 K11 108.4(7) 2_775 1_455
O8W K12 K11 109.7(10) . 1_455
O127 K12 K11 102.3(7) 2_775 1_455
O17T K12 K11 134.2(8) 2_775 1_455
W12 K12 K11 74.6(4) 2_775 1_455
W17 K12 K11 123.9(6) 2_775 1_455
O15W K12 K12 102.9(12) 1_465 2_675
O13W K12 K12 59.5(12) 1_465 2_675
O16T K12 K12 155.2(12) . 2_675
O12T K12 K12 71.6(7) 2_775 2_675
K11 K12 K12 65.5(8) 2_775 2_675
O8W K12 K12 147.8(11) . 2_675
O127 K12 K12 104.5(8) 2_775 2_675
O17T K12 K12 101.8(10) 2_775 2_675
W12 K12 K12 89.5(6) 2_775 2_675
W17 K12 K12 107.6(8) 2_775 2_675
K11 K12 K12 43.0(4) 1_455 2_675
O3S3 K13 O4W 83.7(10) . 2_866
O3S3 K13 O105 171.9(14) . 1_655
O4W K13 O105 103.5(11) 2_866 1_655
O3S3 K13 O13T 52.8(7) . .
O4W K13 O13T 84.8(10) 2_866 .
O105 K13 O13T 123.4(11) 1_655 .
O3S3 K13 W13 27.5(5) . .
O4W K13 W13 89.1(8) 2_866 .
O105 K13 W13 146.9(10) 1_655 .
O13T K13 W13 26.3(5) . .
O3S3 K13 K5 112.6(10) . 2_866
O4W K13 K5 47.6(7) 2_866 2_866
O105 K13 K5 70.9(7) 1_655 2_866
O13T K13 K5 76.0(7) . 2_866
W13 K13 K5 98.0(7) . 2_866
O3S3 K13 K3 110.1(9) . 1_655
O4W K13 K3 39.3(6) 2_866 1_655
O105 K13 K3 78.0(7) 1_655 1_655
O13T K13 K3 123.9(10) . 1_655
W13 K13 K3 125.7(7) . 1_655
K5 K13 K3 63.1(5) 2_866 1_655
O3S3 K13 K7 87.3(9) . 1_655
O4W K13 K7 168.9(10) 2_866 1_655
O105 K13 K7 85.2(8) 1_655 1_655
O13T K13 K7 84.6(7) . 1_655
W13 K13 K7 79.9(5) . 1_655
K5 K13 K7 132.1(7) 2_866 1_655
K3 K13 K7 151.4(7) 1_655 1_655
O3S3 K13 K3 60.0(7) . 2_766
O4W K13 K3 32.1(6) 2_866 2_766
O105 K13 K3 128.1(10) 1_655 2_766
O13T K13 K3 87.1(7) . 2_766
W13 K13 K3 77.1(5) . 2_766
K5 K13 K3 79.3(6) 2_866 2_766
K3 K13 K3 50.5(4) 1_655 2_766
K7 K13 K3 143.6(6) 1_655 2_766
K4 O1W K3 103.4(8) 1_565 2_766
K6 O3W K1 100.3(8) . .
K13 O4W K3 102.1(9) 2_866 2_766
K13 O4W K3 116.8(10) 2_866 1_655
K3 O4W K3 87.3(7) 2_766 1_655
K13 O4W K5 88.6(9) 2_866 .
K3 O4W K5 98.5(8) 2_766 .
K3 O4W K5 152.3(9) 1_655 .
K7 O6W K8 100.7(9) 2_765 2_865
K10 O7W K8 133.5(11) 1_645 .
K9 O8W K12 165.1(16) 1_565 .
K9 O8W K10 97.5(12) 1_565 .
K12 O8W K10 92.2(12) . .
K11 O9W K9 96.6(12) . 1_565
K11 O9W K7 85.6(11) . 2_775
K9 O9W K7 171.7(15) 1_565 2_775
K10 O11W K1 100.0(12) 1_545 1_545
K12 O13W K11 88.1(16) 1_645 1_545
K5 O14W K1 81.9(10) . 2_766
K12 O15W K10 115.5(18) 1_645 1_645

loop_
_geom_bond_atom_site_label_1
_geom_bond_atom_site_label_2
_geom_bond_distance
_geom_bond_site_symmetry_2
Sb1 O9S1 1.93(2) .
Sb1 O0S1 1.99(2) .
Sb1 O4S1 2.06(2) .
Sb2 O5S2 1.98(2) .
Sb2 O2S2 1.98(2) .
Sb2 O6S2 2.08(2) .
Sb3 O4S3 1.95(2) .
Sb3 O3S3 2.02(2) .
Sb3 O7S3 2.03(2) .
Ge1 O2G1 1.69(2) .
Ge1 O4P1 1.75(2) .
Ge1 O3G1 1.76(2) .
Ge1 O1G1 1.77(2) .
Ge2 O1G2 1.68(2) .
Ge2 O2G2 1.68(2) .
Ge2 O3G2 1.74(2) .
Ge2 O4G2 1.76(2) .
W1 O1T 1.75(2) .
W1 O14 1.85(2) .
W1 O13 1.89(2) .
W1 O15 1.97(2) .
W1 O12 1.98(2) .
W1 O1G1 2.25(2) .
W2 O2T 1.67(2) .
W2 O26 1.85(2) .
W2 O12 1.92(2) .
W2 O27 1.92(2) .
W2 O23 1.94(2) .
W2 O1G1 2.27(2) .
W3 O3T 1.72(2) .
W3 O38 1.81(2) .
W3 O39 1.89(2) .
W3 O23 1.91(2) .
W3 O13 2.00(2) .
W3 O1G1 2.30(2) .
W4 O4T 1.70(2) .
W4 O4S1 1.84(2) .
W4 O45 1.89(3) .
W4 O49 1.97(2) .
W4 O14 2.03(2) .
W4 O2G1 2.25(2) .
W5 O5T 1.72(2) .
W5 O15 1.84(2) .
W5 O5S2 1.90(2) .
W5 O56 1.93(2) .
W5 O45 1.94(3) .
W5 O3G1 2.30(2) .
W6 O6T 1.72(2) .
W6 O6S2 1.89(2) .
W6 O67 1.91(2) .
W6 O56 1.98(2) .
W6 O26 1.98(2) .
W6 O3G1 2.23(2) .
W7 O7T 1.72(2) .
W7 O7S3 1.89(2) .
W7 O78 1.91(2) .
W7 O67 1.92(2) .
W7 O27 1.94(2) .
W7 O4P1 2.27(2) .
W8 O8 1.73(2) .
W8 O8T 1.73(2) .
W8 O78 1.97(2) .
W8 O89 1.99(2) .
W8 O38 2.16(2) .
W8 O4P1 2.18(2) .
W9 O9T 1.76(3) .
W9 O89 1.83(2) .
W9 O49 1.95(2) .
W9 O39 1.96(2) .
W9 O9S1 1.98(2) .
W9 O2G1 2.31(2) .
W10 O10T 1.74(2) .
W10 O105 1.88(2) .
W10 O101 1.88(2) .
W10 O0S1 1.91(2) .
W10 O106 1.93(2) .
W10 O1G2 2.25(2) .
W11 O11 1.75(3) .
W11 O11T 1.77(3) .
W11 O101 1.93(2) .
W11 O112 1.98(2) .
W11 O116 2.10(2) .
W11 O2G2 2.24(2) .
W12 O12T 1.74(3) .
W12 O127 1.89(2) .
W12 O112 1.91(2) .
W12 O2S2 1.96(2) .
W12 O123 1.95(2) .
W12 O2G2 2.30(2) .
W13 O13T 1.71(3) .
W13 O123 1.89(2) .
W13 O3S3 1.90(2) .
W13 O137 1.97(2) .
W13 O134 1.99(2) .
W13 O3G2 2.20(2) .
W14 O14T 1.70(2) .
W14 O148 1.875(19) .
W14 O134 1.91(2) .
W14 O145 1.95(2) .
W14 O4S3 1.98(2) .
W14 O3G2 2.31(2) .
W15 O15H 1.76(2) .
W15 O15T 1.77(2) .
W15 O145 1.89(2) .
W15 O105 1.99(2) .
W15 O158 2.10(2) .
W15 O1G2 2.28(2) .
W16 O16T 1.76(2) .
W16 O116 1.84(2) .
W16 O106 1.92(2) .
W16 O167 1.96(2) .
W16 O168 2.03(2) .
W16 O4G2 2.24(2) .
W17 O17T 1.73(3) .
W17 O137 1.88(2) .
W17 O178 1.92(2) .
W17 O167 1.96(2) .
W17 O127 1.97(2) .
W17 O4G2 2.28(2) .
W18 O18T 1.73(2) .
W18 O158 1.83(2) .
W18 O168 1.84(2) .
W18 O148 1.97(2) .
W18 O178 2.03(2) .
W18 O4G2 2.29(2) .
O1T K11 3.05(3) 1_545
O0S1 K8 2.94(2) 1_455
O2T K1 2.87(2) 1_645
O2T K4 2.99(2) 2_856
O3T K4 2.73(2) .
O3T K1 2.80(2) 2_766
O4T K9 2.49(3) .
O5T K7 2.75(3) 2_765
O5T K11 2.82(3) 1_545
O6T K8 2.74(3) .
O7T K4 2.79(2) 2_856
O7T K3 2.93(2) 1_655
O8 K2 2.72(2) .
O8T K5 2.83(2) .
O8T K1 3.01(2) 2_766
O9T K1 2.96(3) 1_545
O9T K4 3.39(3) 2_756
O10T K7 2.74(3) .
O10T K8 3.03(3) 1_455
O11T K8 2.78(3) 2_865
O11T K9 2.99(3) 2_765
O12 K10 3.23(3) 1_645
O12T K12 2.88(3) 2_775
O12T K11 3.21(3) 2_875
O13 K6 2.81(2) 1_545
O13T K13 3.34(4) .
O14 K6 2.89(2) 1_545
O14T K2 3.43(2) .
O15 K11 3.20(3) 1_545
O15T K3 2.70(2) .
O15T K5 2.80(2) 2_766
O16T K12 2.74(3) .
O16T K9 2.80(3) 2_765
O17T K9 2.72(3) 1_565
O17T K11 2.73(3) .
O17T K12 3.35(3) 2_775
O18T K1 2.70(2) .
O18T K10 2.95(3) .
O18T K5 3.11(3) 2_766
O2S2 K7 2.74(2) 1_655
O27 K4 2.97(2) 2_856
O3S3 K13 2.75(3) .
O38 K1 3.01(2) 2_766
O39 K6 2.94(2) 1_545
O4S1 K8 3.38(2) 1_455
O4S3 K2 3.07(2) .
O4S3 K3 3.08(3) 2_766
O49 K6 3.03(2) 1_545
O6S2 K7 2.67(2) 1_655
O7S3 K3 2.72(2) 2_766
O78 K5 2.72(2) .
O105 K13 2.87(3) 1_455
O116 K9 2.67(2) 2_765
O127 K12 3.17(3) 2_775
O134 K6 3.14(2) .
O137 K6 3.18(2) .
O145 K2 2.84(2) .
O148 K6 2.83(2) .
O158 K5 2.92(2) 2_766
O167 K9 2.87(3) 1_565
O168 K10 3.09(3) .
O178 K6 2.72(2) .
K1 O3T 2.80(2) 2_766
K1 O3W 2.86(2) .
K1 O2T 2.87(2) 1_465
K1 O9T 2.96(3) 1_565
K1 O8T 3.01(2) 2_766
K1 O38 3.01(2) 2_766
K1 O11W 3.06(4) 1_565
K1 O14W 3.33(4) 2_766
K2 O8 2.72(2) 2_766
K2 O145 2.84(2) 2_766
K2 O4S3 3.07(2) 2_766
K2 O14T 3.43(2) 2_766
K3 O7S3 2.72(2) 2_766
K3 O1W 2.76(2) 2_766
K3 O4W 2.84(3) 2_766
K3 O4W 2.88(3) 1_455
K3 O7T 2.93(2) 1_455
K3 O4S3 3.08(3) 2_766
K4 O5W 2.68(3) 2_756
K4 O1W 2.75(2) 1_545
K4 O2W 2.78(3) 1_545
K4 O7T 2.79(2) 2_856
K4 O27 2.97(2) 2_856
K4 O2T 2.99(2) 2_856
K4 O9T 3.39(3) 2_756
K5 O12W 2.68(4) 2_866
K5 O15T 2.80(2) 2_766
K5 O14W 2.85(4) .
K5 O158 2.92(2) 2_766
K5 O4W 2.99(3) .
K5 O18T 3.11(3) 2_766
K6 O3W 2.75(3) .
K6 O13 2.81(2) 1_565
K6 O14 2.89(2) 1_565
K6 O39 2.94(2) 1_565
K6 O49 3.03(2) 1_565
K7 O6S2 2.67(2) 1_455
K7 O2S2 2.74(2) 1_455
K7 O5T 2.75(3) 2_765
K7 O6W 2.75(3) 2_765
K7 O9W 3.08(4) 2_775
K8 O11T 2.78(3) 2_865
K8 O6W 2.90(3) 2_865
K8 O0S1 2.94(2) 1_655
K8 O10W 2.98(4) 1_655
K8 O7W 3.01(3) .
K8 O10T 3.03(3) 1_655
K8 O4S1 3.38(2) 1_655
K9 O116 2.67(2) 2_765
K9 O17T 2.72(3) 1_545
K9 O8W 2.74(4) 1_545
K9 O16T 2.80(3) 2_765
K9 O167 2.87(3) 1_545
K9 O11T 2.99(3) 2_765
K9 O9W 3.03(4) 1_545
K10 O11W 2.71(4) 1_565
K10 O15W 2.71(5) 1_465
K10 O7W 2.77(3) 1_465
K10 O8W 3.21(4) .
K10 O12 3.23(3) 1_465
K11 O5T 2.82(3) 1_565
K11 O9W 2.86(4) .
K11 O1T 3.05(3) 1_565
K11 O15 3.20(3) 1_565
K11 O12T 3.21(3) 2_875
K11 O13W 3.26(6) 1_565
K12 O15W 2.71(5) 1_465
K12 O13W 2.71(6) 1_465
K12 O12T 2.88(3) 2_775
K12 O8W 3.16(5) .
K12 O127 3.17(3) 2_775
K12 O17T 3.35(3) 2_775
K13 O4W 2.80(4) 2_866
K13 O105 2.87(3) 1_655
O1W K4 2.75(2) 1_565
O1W K3 2.76(2) 2_766
O2W K4 2.78(3) 1_565
O4W K13 2.80(4) 2_866
O4W K3 2.84(3) 2_766
O4W K3 2.88(3) 1_655
O5W K4 2.68(3) 2_756
O6W K7 2.75(3) 2_765
O6W K8 2.90(3) 2_865
O7W K10 2.77(3) 1_645
O8W K9 2.74(4) 1_565
O9W K9 3.03(4) 1_565
O9W K7 3.08(4) 2_775
O10W K8 2.98(4) 1_455
O11W K10 2.71(4) 1_545
O11W K1 3.06(4) 1_545
O12W K5 2.68(4) 2_866
O13W K12 2.71(6) 1_645
O13W K11 3.26(6) 1_545
O14W K1 3.33(4) 2_766
O15W K12 2.71(5) 1_645
O15W K10 2.71(5) 1_645
